data_4127428
loop_
_publ_author_name
'Filonenko, Georgy A.'
'Sun, Dapeng'
'Weber, Manuela'
'M\"uller, Christian'
'Pidko, Evgeny A.'

_publ_contact_author
;
      Prof. Dr.Christian M\"uller
      Freie Universit\"at Berlin
      Institut f\"ur Chemie und Biochemie
      Anorganische Chemie      
      Fabeckstr. 34-36
      14195 Berlin
      Germany
;
_publ_section_title
;
 Multicolor Organometallic Mechanophores for Polymer Imaging Driven by
 Exciplex Level Interactions.
;
_journal_issue 24
_journal_name_full 'Journal of the American Chemical Society'
_journal_page_first 9687
_journal_page_last 9692
_journal_paper_doi 10.1021/jacs.9b04121
_journal_volume 141
_journal_year 2019
_chemical_formula_sum 'C33 H52 B Cu F4 N6 O0.5'
_chemical_formula_weight 691.15
_space_group_crystal_system triclinic
_space_group_IT_number 2
_space_group_name_Hall '-P 1'
_space_group_name_H-M_alt 'P -1'
_symmetry_space_group_name_Hall '-P 1'
_symmetry_space_group_name_H-M 'P -1'
_atom_sites_solution_hydrogens geom
_audit_creation_method SHELXL-2018/3
_cell_angle_alpha 69.0039(7)
_cell_angle_beta 87.2630(8)
_cell_angle_gamma 89.4717(8)
_cell_formula_units_Z 8
_cell_length_a 10.4878(2)
_cell_length_b 26.6111(6)
_cell_length_c 27.2827(6)
_cell_measurement_reflns_used 9840
_cell_measurement_temperature 100(2)
_cell_measurement_theta_max 25.40
_cell_measurement_theta_min 2.32
_cell_volume 7100.5(3)
_computing_cell_refinement 'Bruker SAINT'
_computing_data_collection 'Bruker APEX3'
_computing_data_reduction 'Bruker SAINT'
_computing_structure_refinement 'SHELXL-2018/3 (Sheldrick, 2018)'
_computing_structure_solution 'SHELXT 2014/5 (Sheldrick, 2014)'
_diffrn_ambient_temperature 100(2)
_diffrn_measured_fraction_theta_full 0.998
_diffrn_measured_fraction_theta_max 0.990
_diffrn_measurement_device_type 'Bruker Photon CMOS Detector, D8 Venture'
_diffrn_measurement_method '\f and \w scans'
_diffrn_radiation_type MoK\a
_diffrn_radiation_wavelength 0.71073
_diffrn_reflns_av_R_equivalents 0.0962
_diffrn_reflns_av_unetI/netI 0.0800
_diffrn_reflns_Laue_measured_fraction_full 0.998
_diffrn_reflns_Laue_measured_fraction_max 0.990
_diffrn_reflns_limit_h_max 11
_diffrn_reflns_limit_h_min -12
_diffrn_reflns_limit_k_max 30
_diffrn_reflns_limit_k_min -32
_diffrn_reflns_limit_l_max 32
_diffrn_reflns_limit_l_min -33
_diffrn_reflns_number 113697
_diffrn_reflns_point_group_measured_fraction_full 0.998
_diffrn_reflns_point_group_measured_fraction_max 0.990
_diffrn_reflns_theta_full 25.242
_diffrn_reflns_theta_max 25.497
_diffrn_reflns_theta_min 2.242
_diffrn_source 'sealed tube'
_exptl_absorpt_coefficient_mu 0.669
_exptl_absorpt_correction_type multi-scan
_exptl_crystal_colour green
_exptl_crystal_density_diffrn 1.293
_exptl_crystal_description block
_exptl_crystal_F_000 2928
_exptl_crystal_size_max 0.320
_exptl_crystal_size_mid 0.290
_exptl_crystal_size_min 0.100
_exptl_transmission_factor_max 0.8878
_exptl_transmission_factor_min 0.7167
_refine_diff_density_max 2.444
_refine_diff_density_min -0.837
_refine_diff_density_rms 0.119
_refine_ls_extinction_method none
_refine_ls_goodness_of_fit_ref 1.058
_refine_ls_hydrogen_treatment constr
_refine_ls_matrix_type full
_refine_ls_number_parameters 1679
_refine_ls_number_reflns 26171
_refine_ls_number_restraints 0
_refine_ls_restrained_S_all 1.058
_refine_ls_R_factor_all 0.1098
_refine_ls_R_factor_gt 0.0726
_refine_ls_shift/su_max 0.001
_refine_ls_shift/su_mean 0.00
_refine_ls_structure_factor_coef Fsqd
_refine_ls_weighting_details 'w=1/[\s^2^(Fo^2^)+(0.0834P)^2^+24.5990P] where P=(Fo^2^+2Fc^2^)/3'
_refine_ls_weighting_scheme calc
_refine_ls_wR_factor_gt 0.1747
_refine_ls_wR_factor_ref 0.1957
_reflns_Friedel_coverage 0.000
_reflns_number_gt 18522
_reflns_number_total 26171
_reflns_threshold_expression 'I > 2\s(I)'
_cod_data_source_file ja9b04121_si_004.cif
_cod_data_source_block GFE705_21_a
_cod_original_formula_sum 'C33 H52 B Cu F4 N6 O0.50'
_cod_database_code 4127428
_shelx_shelxl_version_number 2018/3
_shelx_space_group_comment
;
The symmetry employed for this shelxl refinement is uniquely defined
by the following loop, which should always be used as a source of
symmetry information in preference to the above space-group names.
They are only intended as comments.
;
_shelx_estimated_absorpt_t_min 0.814
_shelx_estimated_absorpt_t_max 0.936

loop_
_space_group_symop_operation_xyz
'x, y, z'
'-x, -y, -z'

loop_
_atom_site_label
_atom_site_type_symbol
_atom_site_fract_x
_atom_site_fract_y
_atom_site_fract_z
_atom_site_U_iso_or_equiv
_atom_site_adp_type
_atom_site_occupancy
_atom_site_site_symmetry_order
_atom_site_calc_flag
_atom_site_refinement_flags_posn
_atom_site_refinement_flags_adp
C1A C 1.5352(5) 0.3933(2) 0.14589(19) 0.0219(11) Uani 1 1 d . .
H1AA H 1.594396 0.369569 0.135107 0.026 Uiso 1 1 calc R U
H1AB H 1.586779 0.420896 0.152691 0.026 Uiso 1 1 calc R U
C1B C 0.5977(5) 0.3858(2) 0.39077(18) 0.0219(11) Uani 1 1 d . .
H1BA H 0.606244 0.354450 0.379513 0.026 Uiso 1 1 calc R U
H1BB H 0.683195 0.394019 0.400091 0.026 Uiso 1 1 calc R U
C1C C -0.2940(5) 1.08655(19) 0.3517(2) 0.0224(11) Uani 1 1 d . .
H1CA H -0.366735 1.088834 0.375281 0.027 Uiso 1 1 calc R U
H1CB H -0.264164 1.123636 0.330989 0.027 Uiso 1 1 calc R U
C1D C 1.0320(5) 0.8888(2) 0.15280(19) 0.0249(12) Uani 1 1 d . .
H1DA H 1.096803 0.867585 0.141234 0.030 Uiso 1 1 calc R U
H1DB H 1.077415 0.916055 0.162532 0.030 Uiso 1 1 calc R U
C1L C -0.1301(6) 1.1620(3) 0.1345(3) 0.0441(16) Uani 1 1 d . .
H1LA H -0.092790 1.162790 0.166915 0.053 Uiso 1 1 calc R U
H1LB H -0.185964 1.193688 0.120705 0.053 Uiso 1 1 calc R U
C2A C 1.4480(4) 0.42042(19) 0.10226(18) 0.0166(10) Uani 1 1 d . .
C29C C -0.4558(5) 0.8760(2) 0.32477(18) 0.0193(10) Uani 1 1 d . .
H29C H -0.390145 0.904686 0.307674 0.023 Uiso 1 1 calc R U
C2B C 0.5530(4) 0.43407(19) 0.34491(18) 0.0174(10) Uani 1 1 d . .
C2C C -0.1875(5) 1.05542(19) 0.38411(17) 0.0164(10) Uani 1 1 d . .
C2D C 0.9473(4) 0.91698(19) 0.10784(17) 0.0177(10) Uani 1 1 d . .
C2L C -0.0275(7) 1.1634(3) 0.0949(3) 0.0528(18) Uani 1 1 d . .
H2LA H 0.052685 1.148474 0.111948 0.063 Uiso 1 1 calc R U
H2LB H -0.011294 1.200586 0.070099 0.063 Uiso 1 1 calc R U
C3A C 1.4526(5) 0.4746(2) 0.0748(2) 0.0244(11) Uani 1 1 d . .
H3A H 1.514259 0.496778 0.081881 0.029 Uiso 1 1 calc R U
C3B C 0.6405(5) 0.46559(19) 0.30685(19) 0.0205(11) Uani 1 1 d . .
H3B H 0.729033 0.457713 0.308986 0.025 Uiso 1 1 calc R U
C3C C -0.0760(5) 1.07959(19) 0.38938(18) 0.0197(11) Uani 1 1 d . .
H3C H -0.065479 1.117546 0.373971 0.024 Uiso 1 1 calc R U
C3D C 0.9591(5) 0.9717(2) 0.07996(19) 0.0232(11) Uani 1 1 d . .
H3D H 1.021263 0.992745 0.088313 0.028 Uiso 1 1 calc R U
C3L C -0.0797(7) 1.1283(3) 0.0669(3) 0.0471(16) Uani 1 1 d . .
H3LA H -0.135816 1.148778 0.038474 0.056 Uiso 1 1 calc R U
H3LB H -0.010331 1.111471 0.052329 0.056 Uiso 1 1 calc R U
C4A C 1.3642(5) 0.4968(2) 0.0360(2) 0.0292(13) Uani 1 1 d . .
H4A H 1.366745 0.534184 0.015556 0.035 Uiso 1 1 calc R U
C4B C 0.5961(5) 0.50862(19) 0.26585(19) 0.0235(11) Uani 1 1 d . .
H4B H 0.653168 0.529664 0.238144 0.028 Uiso 1 1 calc R U
C4C C 0.0206(5) 1.0480(2) 0.41736(19) 0.0232(11) Uani 1 1 d . .
H4C H 0.097778 1.063921 0.421781 0.028 Uiso 1 1 calc R U
C4D C 0.8773(5) 0.9951(2) 0.03928(19) 0.0269(12) Uani 1 1 d . .
H4D H 0.884190 1.032360 0.018780 0.032 Uiso 1 1 calc R U
C4L C -0.1536(7) 1.0873(3) 0.1120(2) 0.0495(18) Uani 1 1 d . .
H4LA H -0.224717 1.072255 0.098775 0.059 Uiso 1 1 calc R U
H4LB H -0.097209 1.057351 0.131242 0.059 Uiso 1 1 calc R U
C5A C 1.2744(5) 0.4641(2) 0.02787(18) 0.0225(11) Uani 1 1 d . .
H5A H 1.213348 0.478593 0.001946 0.027 Uiso 1 1 calc R U
N5A N 1.3295(4) 0.21767(16) 0.14659(15) 0.0182(9) Uani 1 1 d . .
C5B C 0.4677(5) 0.52080(19) 0.26552(18) 0.0225(11) Uani 1 1 d . .
H5B H 0.436458 0.551447 0.238535 0.027 Uiso 1 1 calc R U
N5B N 0.0770(3) 0.35323(15) 0.40187(14) 0.0133(8) Uani 1 1 d . .
C5C C 0.0032(5) 0.9928(2) 0.43876(19) 0.0241(11) Uani 1 1 d . .
H5C H 0.068929 0.970223 0.457369 0.029 Uiso 1 1 calc R U
N5C N -0.5244(4) 0.90478(15) 0.44156(14) 0.0146(8) Uani 1 1 d . .
C5D C 0.7866(5) 0.9637(2) 0.02908(18) 0.0225(11) Uani 1 1 d . .
H5D H 0.729806 0.979126 0.001615 0.027 Uiso 1 1 calc R U
N5D N 0.8465(4) 0.71533(17) 0.14512(16) 0.0225(9) Uani 1 1 d . .
C5L C 0.3327(7) 0.6036(3) 0.1052(3) 0.065(2) Uani 1 1 d . .
H5LA H 0.372136 0.567598 0.119561 0.078 Uiso 1 1 calc R U
H5LB H 0.241964 0.600650 0.117696 0.078 Uiso 1 1 calc R U
C6A C 1.2734(4) 0.40936(18) 0.05798(17) 0.0147(10) Uani 1 1 d . .
N6A N 1.2124(4) 0.20906(15) 0.21520(15) 0.0159(8) Uani 1 1 d . .
C6B C 0.3845(5) 0.48791(18) 0.30492(17) 0.0169(10) Uani 1 1 d . .
N6B N 0.0800(3) 0.36576(14) 0.47480(14) 0.0128(8) Uani 1 1 d . .
C6C C -0.1122(4) 0.97101(17) 0.43260(16) 0.0129(9) Uani 1 1 d . .
C6D C 0.7787(4) 0.90929(18) 0.05922(17) 0.0156(10) Uani 1 1 d . .
N6D N 0.7113(4) 0.70542(16) 0.20914(17) 0.0232(9) Uani 1 1 d . .
N6C N -0.4957(4) 0.87863(15) 0.37634(14) 0.0151(8) Uani 1 1 d . .
C6L C 0.4058(8) 0.6456(3) 0.1224(3) 0.064(2) Uani 1 1 d . .
H6LA H 0.347250 0.672512 0.128180 0.077 Uiso 1 1 calc R U
H6LB H 0.453614 0.627762 0.154400 0.077 Uiso 1 1 calc R U
C7A C 1.1707(4) 0.37317(18) 0.05205(17) 0.0150(10) Uani 1 1 d . .
H7AA H 1.168183 0.377115 0.014622 0.018 Uiso 1 1 calc R U
H7AB H 1.191439 0.335270 0.072475 0.018 Uiso 1 1 calc R U
C7B C 0.2447(5) 0.49936(19) 0.30794(19) 0.0204(11) Uani 1 1 d . .
H7BA H 0.209879 0.506588 0.272989 0.025 Uiso 1 1 calc R U
H7BB H 0.200764 0.466937 0.333058 0.025 Uiso 1 1 calc R U
C7C C -0.1362(5) 0.91062(18) 0.45439(18) 0.0180(10) Uani 1 1 d . .
H7CA H -0.120722 0.896404 0.492427 0.022 Uiso 1 1 calc R U
H7CB H -0.226589 0.903314 0.450143 0.022 Uiso 1 1 calc R U
C7D C 0.6748(4) 0.87449(19) 0.05125(17) 0.0163(10) Uani 1 1 d . .
H7DA H 0.674027 0.879571 0.013502 0.020 Uiso 1 1 calc R U
H7DB H 0.693595 0.836198 0.070984 0.020 Uiso 1 1 calc R U
C7L C 0.4941(8) 0.6703(3) 0.0745(3) 0.062(2) Uani 1 1 d . .
H7LA H 0.584288 0.665797 0.084388 0.074 Uiso 1 1 calc R U
H7LB H 0.476946 0.709226 0.057600 0.074 Uiso 1 1 calc R U
C8A C 1.3929(5) 0.3978(2) 0.2164(2) 0.0263(12) Uani 1 1 d . .
H8AA H 1.447021 0.429931 0.210205 0.032 Uiso 1 1 calc R U
H8AB H 1.379174 0.379485 0.254852 0.032 Uiso 1 1 calc R U
C8B C 0.5464(5) 0.40310(19) 0.47071(19) 0.0202(11) Uani 1 1 d . .
H8BA H 0.639806 0.400912 0.474846 0.024 Uiso 1 1 calc R U
H8BB H 0.503693 0.387424 0.506084 0.024 Uiso 1 1 calc R U
C8C C -0.2384(5) 1.06923(19) 0.27214(19) 0.0238(11) Uani 1 1 d . .
H8CA H -0.197504 1.104742 0.264726 0.029 Uiso 1 1 calc R U
H8CB H -0.280646 1.070518 0.240040 0.029 Uiso 1 1 calc R U
C8D C 0.8869(5) 0.8853(2) 0.2252(2) 0.0235(11) Uani 1 1 d . .
H8DA H 0.942051 0.915608 0.224368 0.028 Uiso 1 1 calc R U
H8DB H 0.867070 0.862990 0.262455 0.028 Uiso 1 1 calc R U
C8L C 0.4680(8) 0.6407(3) 0.0369(4) 0.076(3) Uani 1 1 d . .
H8LA H 0.481974 0.665021 -0.000140 0.091 Uiso 1 1 calc R U
H8LB H 0.524615 0.609231 0.043444 0.091 Uiso 1 1 calc R U
C9A C 1.2654(4) 0.41576(19) 0.19277(17) 0.0165(10) Uani 1 1 d . .
C9B C 0.5086(5) 0.46147(19) 0.44569(18) 0.0186(10) Uani 1 1 d . .
C9C C -0.1360(4) 1.02688(19) 0.28367(17) 0.0162(10) Uani 1 1 d . .
C9D C 0.7643(5) 0.90750(19) 0.19930(18) 0.0176(10) Uani 1 1 d . .
C10A C 1.2185(5) 0.46584(19) 0.18760(18) 0.0207(11) Uani 1 1 d . .
H10A H 1.267095 0.489854 0.198140 0.025 Uiso 1 1 calc R U
C10B C 0.5916(5) 0.5033(2) 0.43989(19) 0.0218(11) Uani 1 1 d . .
H10B H 0.675011 0.496545 0.452758 0.026 Uiso 1 1 calc R U
C10C C -0.0182(5) 1.0380(2) 0.25748(18) 0.0214(11) Uani 1 1 d . .
H10C H -0.002583 1.071681 0.229977 0.026 Uiso 1 1 calc R U
C10D C 0.7204(5) 0.9580(2) 0.19593(19) 0.0240(11) Uani 1 1 d . .
H10D H 0.766340 0.979068 0.210905 0.029 Uiso 1 1 calc R U
C11A C 1.0998(5) 0.4810(2) 0.16686(19) 0.0226(11) Uani 1 1 d . .
H11A H 1.063297 0.514332 0.165175 0.027 Uiso 1 1 calc R U
C11B C 0.5504(5) 0.5555(2) 0.41485(19) 0.0240(11) Uani 1 1 d . .
H11B H 0.604999 0.585102 0.411046 0.029 Uiso 1 1 calc R U
C11C C 0.0763(5) 1.0005(2) 0.27107(19) 0.0241(11) Uani 1 1 d . .
H11C H 0.157993 1.007791 0.253349 0.029 Uiso 1 1 calc R U
C11D C 0.6092(5) 0.9773(2) 0.17061(19) 0.0249(12) Uani 1 1 d . .
H11D H 0.577084 1.011420 0.168530 0.030 Uiso 1 1 calc R U
C12A C 1.0361(5) 0.4465(2) 0.14878(18) 0.0203(11) Uani 1 1 d . .
H12A H 0.955791 0.456193 0.133490 0.024 Uiso 1 1 calc R U
C12B C 0.4298(5) 0.5644(2) 0.39544(19) 0.0234(11) Uani 1 1 d . .
H12B H 0.401532 0.599908 0.377134 0.028 Uiso 1 1 calc R U
C12C C 0.0505(5) 0.9516(2) 0.31129(18) 0.0210(11) Uani 1 1 d . .
H12C H 0.115618 0.925497 0.322986 0.025 Uiso 1 1 calc R U
C12D C 0.5459(5) 0.94625(19) 0.14847(18) 0.0197(10) Uani 1 1 d . .
H12D H 0.470389 0.959074 0.130217 0.024 Uiso 1 1 calc R U
C13A C 1.0906(4) 0.39722(18) 0.15315(16) 0.0134(9) Uani 1 1 d . .
C13B C 0.3503(5) 0.52044(19) 0.40312(17) 0.0175(10) Uani 1 1 d . .
C13C C -0.0731(4) 0.94144(18) 0.33419(17) 0.0143(10) Uani 1 1 d . .
C13D C 0.5938(4) 0.89582(18) 0.15314(16) 0.0149(10) Uani 1 1 d . .
C14A C 1.0296(4) 0.36158(18) 0.12840(16) 0.0129(9) Uani 1 1 d . .
H14A H 1.070229 0.325750 0.140718 0.015 Uiso 1 1 calc R U
H14B H 0.937811 0.356682 0.139312 0.015 Uiso 1 1 calc R U
C14B C 0.2180(5) 0.5280(2) 0.38268(18) 0.0221(11) Uani 1 1 d . .
H14C H 0.170054 0.493598 0.398617 0.026 Uiso 1 1 calc R U
H14D H 0.173339 0.555182 0.394022 0.026 Uiso 1 1 calc R U
C14C C -0.1082(4) 0.88820(18) 0.37667(17) 0.0140(9) Uani 1 1 d . .
H14E H -0.202349 0.884955 0.381458 0.017 Uiso 1 1 calc R U
H14F H -0.076778 0.858576 0.365528 0.017 Uiso 1 1 calc R U
C14D C 0.5307(5) 0.86199(19) 0.12675(17) 0.0159(10) Uani 1 1 d . .
H14G H 0.568709 0.825635 0.138476 0.019 Uiso 1 1 calc R U
H14H H 0.438503 0.858068 0.137016 0.019 Uiso 1 1 calc R U
C15A C 0.9372(4) 0.37501(19) 0.04131(17) 0.0165(10) Uani 1 1 d . .
C15B C 0.0950(5) 0.5732(2) 0.3015(2) 0.0281(12) Uani 1 1 d . .
C15C C -0.0272(5) 0.82531(19) 0.46101(18) 0.0194(10) Uani 1 1 d . .
C15D C 0.4409(5) 0.8776(2) 0.03887(18) 0.0198(10) Uani 1 1 d . .
C16A C 0.9518(5) 0.4133(2) -0.01599(19) 0.0302(13) Uani 1 1 d . .
H16A H 1.030443 0.405019 -0.032301 0.045 Uiso 1 1 calc R U
H16B H 0.955708 0.450553 -0.017216 0.045 Uiso 1 1 calc R U
H16C H 0.878443 0.408974 -0.035118 0.045 Uiso 1 1 calc R U
C16B C 0.1261(7) 0.6025(3) 0.2424(2) 0.0473(17) Uani 1 1 d . .
H16D H 0.145959 0.575915 0.225953 0.071 Uiso 1 1 calc R U
H16E H 0.199839 0.626399 0.237575 0.071 Uiso 1 1 calc R U
H16F H 0.052309 0.623675 0.226137 0.071 Uiso 1 1 calc R U
C16C C 0.0665(5) 0.8016(2) 0.4310(2) 0.0289(12) Uani 1 1 d . .
H16G H 0.021738 0.793191 0.404091 0.043 Uiso 1 1 calc R U
H16H H 0.102926 0.768575 0.455414 0.043 Uiso 1 1 calc R U
H16I H 0.135055 0.827690 0.414115 0.043 Uiso 1 1 calc R U
C16D C 0.4574(5) 0.9164(2) -0.01780(19) 0.0316(13) Uani 1 1 d . .
H16J H 0.534386 0.907142 -0.034426 0.047 Uiso 1 1 calc R U
H16K H 0.465590 0.953266 -0.018299 0.047 Uiso 1 1 calc R U
H16L H 0.382811 0.913877 -0.037117 0.047 Uiso 1 1 calc R U
C17A C 0.8100(4) 0.3876(2) 0.06356(18) 0.0208(11) Uani 1 1 d . .
H17A H 0.742492 0.388187 0.039743 0.031 Uiso 1 1 calc R U
H17B H 0.815480 0.422904 0.067145 0.031 Uiso 1 1 calc R U
H17C H 0.790137 0.359982 0.098105 0.031 Uiso 1 1 calc R U
C17B C 0.0616(6) 0.6170(2) 0.3232(2) 0.0354(14) Uani 1 1 d . .
H17D H 0.138187 0.638303 0.321889 0.053 Uiso 1 1 calc R U
H17E H 0.028410 0.600570 0.359626 0.053 Uiso 1 1 calc R U
H17F H -0.003475 0.640392 0.301929 0.053 Uiso 1 1 calc R U
C17C C 0.0384(6) 0.8251(2) 0.5100(2) 0.0347(14) Uani 1 1 d . .
H17G H 0.108434 0.851504 0.499549 0.052 Uiso 1 1 calc R U
H17H H 0.072489 0.789174 0.528457 0.052 Uiso 1 1 calc R U
H17I H -0.023559 0.834420 0.533306 0.052 Uiso 1 1 calc R U
C17D C 0.3142(5) 0.8905(2) 0.0608(2) 0.0252(11) Uani 1 1 d . .
H17J H 0.320430 0.925700 0.064600 0.038 Uiso 1 1 calc R U
H17K H 0.293628 0.862836 0.095289 0.038 Uiso 1 1 calc R U
H17L H 0.246959 0.891470 0.036826 0.038 Uiso 1 1 calc R U
C18A C 0.9331(5) 0.3164(2) 0.0442(2) 0.0297(12) Uani 1 1 d . .
H18A H 0.859725 0.311170 0.025526 0.045 Uiso 1 1 calc R U
H18B H 0.925032 0.292332 0.081014 0.045 Uiso 1 1 calc R U
H18C H 1.011927 0.308367 0.027745 0.045 Uiso 1 1 calc R U
C18B C -0.0167(6) 0.5353(3) 0.3106(3) 0.0468(17) Uani 1 1 d . .
H18D H -0.094203 0.555984 0.298571 0.070 Uiso 1 1 calc R U
H18E H -0.027799 0.513862 0.348166 0.070 Uiso 1 1 calc R U
H18F H -0.000689 0.511229 0.290916 0.070 Uiso 1 1 calc R U
C18C C -0.1488(5) 0.7909(2) 0.4772(2) 0.0246(11) Uani 1 1 d . .
H18G H -0.190368 0.791137 0.445753 0.037 Uiso 1 1 calc R U
H18H H -0.206999 0.805660 0.497760 0.037 Uiso 1 1 calc R U
H18I H -0.126942 0.753883 0.498629 0.037 Uiso 1 1 calc R U
C18D C 0.4382(6) 0.8189(2) 0.0412(2) 0.0351(14) Uani 1 1 d . .
H18J H 0.364818 0.813464 0.022720 0.053 Uiso 1 1 calc R U
H18K H 0.431078 0.794502 0.078009 0.053 Uiso 1 1 calc R U
H18L H 0.517134 0.811337 0.024476 0.053 Uiso 1 1 calc R U
C19A C 1.5484(4) 0.32317(19) 0.23488(17) 0.0160(10) Uani 1 1 d . .
C19B C 0.5120(4) 0.31093(17) 0.46842(17) 0.0143(9) Uani 1 1 d . .
C19C C -0.4656(5) 1.08164(18) 0.29358(18) 0.0177(10) Uani 1 1 d . .
C19D C 1.0441(5) 0.8117(2) 0.23749(19) 0.0208(11) Uani 1 1 d . .
C20A C 1.6172(5) 0.28673(19) 0.21059(18) 0.0199(10) Uani 1 1 d . .
H20A H 1.555691 0.271694 0.193507 0.030 Uiso 1 1 calc R U
H20B H 1.657940 0.257386 0.238114 0.030 Uiso 1 1 calc R U
H20C H 1.682399 0.307560 0.184461 0.030 Uiso 1 1 calc R U
C20B C 0.4627(5) 0.2821(2) 0.4336(2) 0.0226(11) Uani 1 1 d . .
H20D H 0.384348 0.299435 0.417683 0.034 Uiso 1 1 calc R U
H20E H 0.444491 0.244306 0.455018 0.034 Uiso 1 1 calc R U
H20F H 0.527483 0.284048 0.405916 0.034 Uiso 1 1 calc R U
C20C C -0.5060(6) 1.0519(2) 0.2581(2) 0.0310(13) Uani 1 1 d . .
H20G H -0.596773 1.058126 0.251300 0.046 Uiso 1 1 calc R U
H20H H -0.491503 1.013239 0.275449 0.046 Uiso 1 1 calc R U
H20I H -0.455506 1.065253 0.224716 0.046 Uiso 1 1 calc R U
C20D C 1.1103(5) 0.7772(2) 0.2101(2) 0.0282(12) Uani 1 1 d . .
H20J H 1.047159 0.763905 0.192162 0.042 Uiso 1 1 calc R U
H20K H 1.151153 0.746582 0.236141 0.042 Uiso 1 1 calc R U
H20L H 1.175082 0.798811 0.184257 0.042 Uiso 1 1 calc R U
C21A C 1.4646(5) 0.2874(2) 0.28161(18) 0.0242(11) Uani 1 1 d . .
H21A H 1.394616 0.272068 0.268787 0.036 Uiso 1 1 calc R U
H21B H 1.429403 0.309011 0.301478 0.036 Uiso 1 1 calc R U
H21C H 1.516114 0.258282 0.304492 0.036 Uiso 1 1 calc R U
C21B C 0.4193(4) 0.2975(2) 0.51630(19) 0.0210(11) Uani 1 1 d . .
H21D H 0.336011 0.313396 0.505202 0.031 Uiso 1 1 calc R U
H21E H 0.452461 0.312221 0.541415 0.031 Uiso 1 1 calc R U
H21F H 0.410008 0.258373 0.533012 0.031 Uiso 1 1 calc R U
C21C C -0.5664(5) 1.0698(2) 0.3388(2) 0.0283(12) Uani 1 1 d . .
H21G H -0.651486 1.076842 0.324613 0.042 Uiso 1 1 calc R U
H21H H -0.551109 1.093061 0.358896 0.042 Uiso 1 1 calc R U
H21I H -0.560976 1.032031 0.361932 0.042 Uiso 1 1 calc R U
C21D C 0.9612(5) 0.7732(2) 0.28312(19) 0.0272(12) Uani 1 1 d . .
H21J H 0.888995 0.760370 0.269116 0.041 Uiso 1 1 calc R U
H21K H 0.929165 0.792088 0.306038 0.041 Uiso 1 1 calc R U
H21L H 1.012473 0.742384 0.303324 0.041 Uiso 1 1 calc R U
C22A C 1.6476(5) 0.3541(2) 0.2531(2) 0.0265(12) Uani 1 1 d . .
H22A H 1.705013 0.374273 0.223248 0.040 Uiso 1 1 calc R U
H22B H 1.697172 0.328564 0.280612 0.040 Uiso 1 1 calc R U
H22C H 1.603793 0.379142 0.267080 0.040 Uiso 1 1 calc R U
C22B C 0.6450(4) 0.29138(19) 0.48573(18) 0.0194(10) Uani 1 1 d . .
H22D H 0.702924 0.298310 0.454706 0.029 Uiso 1 1 calc R U
H22E H 0.641806 0.252650 0.506103 0.029 Uiso 1 1 calc R U
H22F H 0.676043 0.310567 0.507552 0.029 Uiso 1 1 calc R U
C22C C -0.4604(5) 1.14252(19) 0.2625(2) 0.0251(12) Uani 1 1 d . .
H22G H -0.394494 1.150398 0.234024 0.038 Uiso 1 1 calc R U
H22H H -0.439886 1.161500 0.286038 0.038 Uiso 1 1 calc R U
H22I H -0.543429 1.154519 0.247671 0.038 Uiso 1 1 calc R U
C22D C 1.1431(5) 0.8388(2) 0.2594(2) 0.0328(13) Uani 1 1 d . .
H22J H 1.200135 0.861391 0.230553 0.049 Uiso 1 1 calc R U
H22K H 1.193004 0.811183 0.284905 0.049 Uiso 1 1 calc R U
H22L H 1.099603 0.861155 0.276648 0.049 Uiso 1 1 calc R U
C23B C 0.1545(4) 0.37177(17) 0.43048(17) 0.0132(9) Uani 1 1 d . .
C23A C 1.2863(4) 0.24630(18) 0.17627(16) 0.0132(9) Uani 1 1 d . .
C23C C -0.4612(4) 0.91824(18) 0.39382(16) 0.0129(9) Uani 1 1 d . .
C23D C 0.7894(4) 0.74274(18) 0.17347(17) 0.0134(9) Uani 1 1 d . .
C25A C 1.2115(5) 0.1597(2) 0.2092(2) 0.0232(11) Uani 1 1 d . .
H25A H 1.167647 0.128142 0.231530 0.028 Uiso 1 1 calc R U
C24A C 1.2844(5) 0.1650(2) 0.1660(2) 0.0239(11) Uani 1 1 d . .
H24A H 1.301749 0.137984 0.151429 0.029 Uiso 1 1 calc R U
C25B C -0.0384(4) 0.34472(19) 0.47304(18) 0.0167(10) Uani 1 1 d . .
H25B H -0.106082 0.337660 0.499072 0.020 Uiso 1 1 calc R U
C24B C -0.0400(4) 0.33605(18) 0.42722(18) 0.0155(10) Uani 1 1 d . .
H24B H -0.108030 0.321104 0.414968 0.019 Uiso 1 1 calc R U
C24C C -0.5961(5) 0.85807(19) 0.45342(18) 0.0197(11) Uani 1 1 d . .
H24C H -0.648013 0.841032 0.484415 0.024 Uiso 1 1 calc R U
C25D C 0.7221(6) 0.6568(2) 0.2017(3) 0.0404(16) Uani 1 1 d . .
H25D H 0.677029 0.624539 0.221534 0.049 Uiso 1 1 calc R U
C24D C 0.8056(6) 0.6627(2) 0.1622(2) 0.0366(14) Uani 1 1 d . .
H24D H 0.832081 0.636008 0.148430 0.044 Uiso 1 1 calc R U
C29A C 1.1369(4) 0.22091(18) 0.25689(18) 0.0169(10) Uani 1 1 d . .
H29A H 1.157148 0.258581 0.253876 0.020 Uiso 1 1 calc R U
C26A C 1.4074(5) 0.2411(2) 0.09743(18) 0.0260(12) Uani 1 1 d . .
H26A H 1.422223 0.280041 0.091024 0.031 Uiso 1 1 calc R U
C29B C 0.1213(5) 0.38265(19) 0.51743(18) 0.0192(10) Uani 1 1 d . .
H29B H 0.212648 0.394442 0.509636 0.023 Uiso 1 1 calc R U
C26B C 0.1159(5) 0.35058(19) 0.35010(18) 0.0187(10) Uani 1 1 d . .
H26B H 0.198150 0.370848 0.337706 0.022 Uiso 1 1 calc R U
C26C C -0.5205(5) 0.93642(19) 0.47573(18) 0.0191(10) Uani 1 1 d . .
H26C H -0.464292 0.968584 0.457851 0.023 Uiso 1 1 calc R U
C25C C -0.5778(4) 0.84159(18) 0.41233(18) 0.0177(10) Uani 1 1 d . .
H25C H -0.614139 0.810586 0.408751 0.021 Uiso 1 1 calc R U
C29D C 0.6255(5) 0.7161(2) 0.2482(2) 0.0359(14) Uani 1 1 d . .
H29D H 0.639719 0.754094 0.245541 0.043 Uiso 1 1 calc R U
C26D C 0.9334(5) 0.7407(3) 0.0988(2) 0.0337(14) Uani 1 1 d . .
H26D H 0.952897 0.778117 0.096656 0.040 Uiso 1 1 calc R U
C31A C 0.9955(5) 0.2174(2) 0.2493(2) 0.0284(12) Uani 1 1 d . .
H31A H 0.975361 0.242133 0.214200 0.043 Uiso 1 1 calc R U
H31B H 0.946477 0.227289 0.275932 0.043 Uiso 1 1 calc R U
H31C H 0.973357 0.180520 0.252886 0.043 Uiso 1 1 calc R U
C27B C 0.0159(5) 0.3772(2) 0.31028(19) 0.0285(12) Uani 1 1 d . .
H27A H 0.043281 0.375552 0.276031 0.043 Uiso 1 1 calc R U
H27B H 0.006174 0.414859 0.307109 0.043 Uiso 1 1 calc R U
H27C H -0.065912 0.358210 0.322104 0.043 Uiso 1 1 calc R U
C30D C 0.6552(7) 0.6792(3) 0.3036(2) 0.0481(17) Uani 1 1 d . .
H30A H 0.637330 0.641759 0.307707 0.072 Uiso 1 1 calc R U
H30B H 0.601804 0.688968 0.329230 0.072 Uiso 1 1 calc R U
H30C H 0.745387 0.683052 0.309502 0.072 Uiso 1 1 calc R U
C27A C 1.3336(6) 0.2370(3) 0.0518(2) 0.0382(15) Uani 1 1 d . .
H27D H 1.381399 0.255638 0.018527 0.057 Uiso 1 1 calc R U
H27E H 1.249715 0.253600 0.051358 0.057 Uiso 1 1 calc R U
H27F H 1.322522 0.198985 0.056374 0.057 Uiso 1 1 calc R U
C30B C 0.1121(5) 0.3357(2) 0.57026(18) 0.0212(11) Uani 1 1 d . .
H30D H 0.022521 0.324878 0.579636 0.032 Uiso 1 1 calc R U
H30E H 0.146904 0.346902 0.597470 0.032 Uiso 1 1 calc R U
H30F H 0.161078 0.305189 0.567463 0.032 Uiso 1 1 calc R U
C28D C 1.0582(6) 0.7102(3) 0.1037(3) 0.054(2) Uani 1 1 d . .
H28A H 1.112828 0.726865 0.071908 0.081 Uiso 1 1 calc R U
H28B H 1.040529 0.672638 0.108150 0.081 Uiso 1 1 calc R U
H28C H 1.101722 0.711277 0.134322 0.081 Uiso 1 1 calc R U
C27C C -0.4640(5) 0.9037(2) 0.52781(19) 0.0293(13) Uani 1 1 d . .
H27G H -0.382237 0.888592 0.521191 0.044 Uiso 1 1 calc R U
H27H H -0.522982 0.874334 0.547821 0.044 Uiso 1 1 calc R U
H27I H -0.450577 0.926938 0.547997 0.044 Uiso 1 1 calc R U
C30C C -0.5701(5) 0.8871(2) 0.2903(2) 0.0334(14) Uani 1 1 d . .
H30G H -0.543321 0.886610 0.255617 0.050 Uiso 1 1 calc R U
H30H H -0.604865 0.922546 0.286593 0.050 Uiso 1 1 calc R U
H30I H -0.635714 0.859414 0.306612 0.050 Uiso 1 1 calc R U
C28A C 1.5366(6) 0.2134(3) 0.1023(2) 0.0409(16) Uani 1 1 d . .
H28D H 1.523914 0.175020 0.109145 0.061 Uiso 1 1 calc R U
H28E H 1.580962 0.217807 0.131318 0.061 Uiso 1 1 calc R U
H28F H 1.588037 0.229687 0.069445 0.061 Uiso 1 1 calc R U
C31B C 0.0426(6) 0.4303(2) 0.5191(2) 0.0287(12) Uani 1 1 d . .
H31D H 0.046766 0.458858 0.484305 0.043 Uiso 1 1 calc R U
H31E H 0.076760 0.443953 0.544831 0.043 Uiso 1 1 calc R U
H31F H -0.046345 0.418899 0.529313 0.043 Uiso 1 1 calc R U
C27D C 0.8660(7) 0.7440(3) 0.0493(2) 0.059(2) Uani 1 1 d . .
H27J H 0.920410 0.763639 0.018214 0.088 Uiso 1 1 calc R U
H27K H 0.784993 0.763005 0.048074 0.088 Uiso 1 1 calc R U
H27L H 0.849373 0.707622 0.049967 0.088 Uiso 1 1 calc R U
C28C C -0.6538(5) 0.9561(2) 0.4837(2) 0.0286(12) Uani 1 1 d . .
H28G H -0.688096 0.976187 0.449411 0.043 Uiso 1 1 calc R U
H28H H -0.649681 0.979538 0.504232 0.043 Uiso 1 1 calc R U
H28I H -0.709427 0.925102 0.502528 0.043 Uiso 1 1 calc R U
C31C C -0.3962(5) 0.8219(2) 0.3315(2) 0.0294(13) Uani 1 1 d . .
H31G H -0.365164 0.821603 0.297098 0.044 Uiso 1 1 calc R U
H31H H -0.460311 0.793276 0.346908 0.044 Uiso 1 1 calc R U
H31I H -0.324695 0.815736 0.354702 0.044 Uiso 1 1 calc R U
C30A C 1.1747(5) 0.18314(19) 0.31049(19) 0.0207(11) Uani 1 1 d . .
H30J H 1.157629 0.145867 0.313884 0.031 Uiso 1 1 calc R U
H30K H 1.125063 0.191468 0.337931 0.031 Uiso 1 1 calc R U
H30L H 1.265903 0.187685 0.314281 0.031 Uiso 1 1 calc R U
C28B C 0.1375(5) 0.2928(2) 0.3548(2) 0.0261(12) Uani 1 1 d . .
H28J H 0.170673 0.291876 0.320914 0.039 Uiso 1 1 calc R U
H28K H 0.056573 0.272811 0.364781 0.039 Uiso 1 1 calc R U
H28L H 0.199333 0.276294 0.381651 0.039 Uiso 1 1 calc R U
C31D C 0.4884(6) 0.7103(3) 0.2363(3) 0.060(2) Uani 1 1 d . .
H31J H 0.473118 0.734178 0.200337 0.090 Uiso 1 1 calc R U
H31K H 0.431457 0.719977 0.261029 0.090 Uiso 1 1 calc R U
H31L H 0.471658 0.672923 0.239923 0.090 Uiso 1 1 calc R U
B1 B 0.7405(6) 0.5445(2) 0.1231(2) 0.0227(13) Uani 1 1 d . .
B2 B 0.2483(6) 1.0434(3) 0.1245(3) 0.0278(14) Uani 1 1 d . .
B3 B 0.2964(6) 0.7032(2) 0.3789(2) 0.0206(12) Uani 1 1 d . .
B4 B 0.2291(5) 0.7808(2) 0.6240(2) 0.0180(12) Uani 1 1 d . .
Cu1A Cu 1.31524(5) 0.32008(2) 0.16596(2) 0.01176(13) Uani 1 1 d . .
Cu1B Cu 0.32099(5) 0.40221(2) 0.41231(2) 0.01406(14) Uani 1 1 d . .
Cu1C Cu -0.33829(5) 0.97453(2) 0.36266(2) 0.01323(14) Uani 1 1 d . .
Cu1D Cu 0.81260(5) 0.81648(2) 0.16535(2) 0.01370(14) Uani 1 1 d . .
F1 F 0.8244(3) 0.54080(14) 0.16240(14) 0.0443(9) Uani 1 1 d . .
F2 F 0.7621(3) 0.50259(12) 0.10447(13) 0.0375(8) Uani 1 1 d . .
F3 F 0.7599(4) 0.59314(13) 0.08193(13) 0.0444(9) Uani 1 1 d . .
F4 F 0.6169(3) 0.54144(15) 0.14332(13) 0.0436(9) Uani 1 1 d . .
F5 F 0.2669(3) 1.00322(14) 0.10430(15) 0.0477(9) Uani 1 1 d . .
F6 F 0.3463(5) 1.0468(2) 0.1527(2) 0.111(2) Uani 1 1 d . .
F7 F 0.1326(5) 1.0382(2) 0.15011(16) 0.0868(17) Uani 1 1 d . .
F8 F 0.2448(4) 1.09247(16) 0.08174(16) 0.0651(12) Uani 1 1 d . .
F9 F 0.4230(3) 0.68861(14) 0.38703(14) 0.0396(8) Uani 1 1 d . .
F10 F 0.2204(3) 0.66547(14) 0.41741(12) 0.0389(8) Uani 1 1 d . .
F11 F 0.2802(3) 0.75359(13) 0.38142(14) 0.0420(9) Uani 1 1 d . .
F12 F 0.2654(3) 0.70425(14) 0.32981(12) 0.0437(9) Uani 1 1 d . .
F13 F 0.2338(3) 0.72750(11) 0.62634(11) 0.0254(6) Uani 1 1 d . .
F14 F 0.2877(3) 0.78454(12) 0.66714(11) 0.0313(7) Uani 1 1 d . .
F15 F 0.1027(3) 0.79544(11) 0.62627(11) 0.0256(7) Uani 1 1 d . .
F16 F 0.2901(3) 0.81423(13) 0.57808(11) 0.0336(7) Uani 1 1 d . .
N1A N 1.4618(3) 0.36095(15) 0.19486(14) 0.0138(8) Uani 1 1 d . .
N1B N 0.5101(3) 0.37149(15) 0.43794(14) 0.0138(8) Uani 1 1 d . .
N1C N -0.3371(4) 1.06009(15) 0.31533(14) 0.0139(8) Uani 1 1 d . .
N1D N 0.9576(4) 0.85246(15) 0.19958(14) 0.0170(8) Uani 1 1 d . .
N2A N 1.3606(3) 0.38767(15) 0.09403(14) 0.0141(8) Uani 1 1 d . .
N2B N 0.4279(4) 0.44311(15) 0.34302(14) 0.0157(8) Uani 1 1 d . .
N2C N -0.2072(4) 1.00216(15) 0.40672(14) 0.0138(8) Uani 1 1 d . .
N2D N 0.8610(4) 0.88588(15) 0.09725(14) 0.0154(8) Uani 1 1 d . .
N3A N 1.2009(4) 0.38113(15) 0.17695(14) 0.0143(8) Uani 1 1 d . .
N3B N 0.3886(4) 0.46946(15) 0.42919(14) 0.0153(8) Uani 1 1 d . .
N3C N -0.1649(4) 0.97808(15) 0.31930(14) 0.0143(8) Uani 1 1 d . .
N3D N 0.6991(4) 0.87615(15) 0.17957(14) 0.0151(8) Uani 1 1 d . .
N4A N 1.0442(3) 0.38577(15) 0.07029(13) 0.0126(8) Uani 1 1 d . .
N4B N 0.2162(4) 0.54534(16) 0.32444(15) 0.0190(9) Uani 1 1 d . .
N4C N -0.0533(4) 0.88270(15) 0.42762(14) 0.0152(8) Uani 1 1 d . .
N4D N 0.5480(4) 0.88750(15) 0.06897(14) 0.0151(8) Uani 1 1 d . .
O1L O -0.2020(4) 1.11374(19) 0.14583(17) 0.0525(12) Uani 1 1 d . .
O2L O 0.3443(6) 0.6248(3) 0.0472(2) 0.0799(17) Uani 1 1 d . .

loop_
_atom_site_aniso_label
_atom_site_aniso_U_11
_atom_site_aniso_U_22
_atom_site_aniso_U_33
_atom_site_aniso_U_23
_atom_site_aniso_U_13
_atom_site_aniso_U_12
C1A 0.015(3) 0.020(3) 0.021(3) 0.005(2) -0.004(2) -0.004(2)
C1B 0.015(3) 0.022(3) 0.019(3) 0.003(2) 0.009(2) -0.002(2)
C1C 0.028(3) 0.014(2) 0.025(3) -0.007(2) -0.007(2) 0.001(2)
C1D 0.020(3) 0.024(3) 0.021(3) 0.004(2) -0.005(2) -0.009(2)
C1L 0.038(4) 0.044(4) 0.040(4) -0.002(3) -0.001(3) -0.004(3)
C2A 0.010(2) 0.020(3) 0.015(2) 0.000(2) -0.0020(18) 0.0009(19)
C29C 0.020(3) 0.023(3) 0.017(2) -0.009(2) 0.005(2) -0.010(2)
C2B 0.019(3) 0.020(3) 0.014(2) -0.006(2) 0.0036(19) -0.004(2)
C2C 0.021(3) 0.018(3) 0.011(2) -0.0048(19) -0.0024(19) 0.0014(19)
C2D 0.014(2) 0.022(3) 0.010(2) 0.001(2) 0.0027(18) -0.0035(19)
C2L 0.048(4) 0.035(4) 0.078(5) -0.025(4) 0.008(4) -0.007(3)
C3A 0.019(3) 0.021(3) 0.024(3) 0.003(2) -0.003(2) -0.006(2)
C3B 0.018(3) 0.018(3) 0.025(3) -0.008(2) 0.009(2) -0.007(2)
C3C 0.030(3) 0.013(2) 0.015(2) -0.003(2) -0.002(2) -0.005(2)
C3D 0.027(3) 0.018(3) 0.019(3) 0.001(2) 0.001(2) -0.007(2)
C3L 0.048(4) 0.052(4) 0.038(4) -0.011(3) 0.004(3) -0.009(3)
C4A 0.021(3) 0.020(3) 0.028(3) 0.013(2) -0.005(2) -0.005(2)
C4B 0.034(3) 0.017(3) 0.018(3) -0.005(2) 0.010(2) -0.007(2)
C4C 0.017(3) 0.030(3) 0.023(3) -0.010(2) -0.001(2) -0.011(2)
C4D 0.036(3) 0.016(3) 0.018(3) 0.007(2) 0.001(2) -0.003(2)
C4L 0.059(5) 0.054(4) 0.034(3) -0.012(3) -0.005(3) -0.021(3)
C5A 0.014(3) 0.026(3) 0.014(2) 0.008(2) -0.0031(19) 0.000(2)
N5A 0.019(2) 0.025(2) 0.0125(19) -0.0081(17) -0.0034(16) 0.0073(17)
C5B 0.039(3) 0.016(3) 0.012(2) -0.004(2) 0.001(2) -0.002(2)
N5B 0.012(2) 0.014(2) 0.0129(19) -0.0030(16) -0.0003(15) -0.0016(15)
C5C 0.028(3) 0.027(3) 0.015(2) -0.005(2) -0.006(2) 0.002(2)
N5C 0.014(2) 0.014(2) 0.0133(19) -0.0023(16) 0.0043(15) -0.0057(15)
C5D 0.026(3) 0.022(3) 0.013(2) 0.002(2) -0.004(2) 0.006(2)
N5D 0.027(2) 0.026(2) 0.020(2) -0.0139(19) -0.0097(18) 0.0100(19)
C5L 0.038(4) 0.071(5) 0.065(5) 0.001(4) -0.002(4) -0.027(4)
C6A 0.012(2) 0.018(2) 0.007(2) 0.0035(18) 0.0029(18) 0.0028(18)
N6A 0.014(2) 0.015(2) 0.020(2) -0.0075(17) 0.0006(16) -0.0016(16)
C6B 0.024(3) 0.016(2) 0.012(2) -0.008(2) -0.0020(19) 0.001(2)
N6B 0.012(2) 0.0130(19) 0.0108(18) -0.0019(15) 0.0010(15) 0.0020(15)
C6C 0.024(3) 0.011(2) 0.004(2) -0.0024(17) 0.0001(18) -0.0025(18)
C6D 0.019(3) 0.018(2) 0.008(2) -0.0036(19) 0.0013(18) 0.0036(19)
N6D 0.022(2) 0.014(2) 0.028(2) -0.0018(18) 0.0020(18) -0.0028(17)
N6C 0.016(2) 0.018(2) 0.0112(19) -0.0050(16) 0.0017(16) -0.0063(16)
C6L 0.058(5) 0.043(4) 0.076(6) 0.000(4) -0.021(4) -0.002(4)
C7A 0.013(2) 0.017(2) 0.011(2) 0.0009(19) -0.0022(18) 0.0032(18)
C7B 0.031(3) 0.016(2) 0.016(2) -0.007(2) -0.007(2) 0.003(2)
C7C 0.020(3) 0.017(2) 0.011(2) 0.0021(19) -0.0036(19) -0.0010(19)
C7D 0.020(3) 0.018(2) 0.010(2) -0.0039(19) -0.0034(19) 0.0061(19)
C7L 0.070(5) 0.031(4) 0.083(6) -0.017(4) -0.018(4) -0.001(3)
C8A 0.028(3) 0.027(3) 0.032(3) -0.019(2) -0.013(2) 0.009(2)
C8B 0.018(3) 0.020(3) 0.023(3) -0.008(2) -0.005(2) -0.005(2)
C8C 0.027(3) 0.015(3) 0.019(3) 0.005(2) 0.009(2) -0.001(2)
C8D 0.028(3) 0.024(3) 0.025(3) -0.015(2) -0.010(2) 0.000(2)
C8L 0.068(6) 0.058(5) 0.102(7) -0.023(5) -0.039(5) -0.008(4)
C9A 0.019(3) 0.019(3) 0.012(2) -0.006(2) 0.0009(19) 0.0041(19)
C9B 0.020(3) 0.023(3) 0.015(2) -0.008(2) 0.0004(19) -0.006(2)
C9C 0.015(2) 0.019(3) 0.013(2) -0.004(2) 0.0008(19) -0.0024(19)
C9D 0.021(3) 0.020(3) 0.012(2) -0.006(2) -0.0007(19) -0.002(2)
C10A 0.029(3) 0.019(3) 0.018(2) -0.012(2) 0.000(2) 0.002(2)
C10B 0.020(3) 0.028(3) 0.021(3) -0.013(2) 0.000(2) -0.007(2)
C10C 0.030(3) 0.021(3) 0.011(2) -0.002(2) 0.000(2) -0.003(2)
C10D 0.035(3) 0.023(3) 0.018(3) -0.013(2) 0.000(2) 0.000(2)
C11A 0.030(3) 0.021(3) 0.018(2) -0.009(2) -0.004(2) 0.013(2)
C11B 0.031(3) 0.023(3) 0.019(3) -0.009(2) 0.003(2) -0.011(2)
C11C 0.020(3) 0.035(3) 0.018(3) -0.011(2) 0.005(2) -0.006(2)
C11D 0.040(3) 0.019(3) 0.018(3) -0.010(2) -0.001(2) 0.008(2)
C12A 0.025(3) 0.024(3) 0.012(2) -0.006(2) -0.003(2) 0.009(2)
C12B 0.039(3) 0.018(3) 0.015(2) -0.008(2) 0.001(2) -0.004(2)
C12C 0.018(3) 0.030(3) 0.018(2) -0.012(2) -0.006(2) 0.006(2)
C12D 0.023(3) 0.023(3) 0.013(2) -0.007(2) -0.002(2) 0.009(2)
C13A 0.011(2) 0.022(3) 0.006(2) -0.0034(18) 0.0015(17) 0.0022(18)
C13B 0.023(3) 0.022(3) 0.009(2) -0.008(2) 0.0004(19) 0.002(2)
C13C 0.021(3) 0.015(2) 0.008(2) -0.0050(19) -0.0015(18) -0.0001(19)
C13D 0.017(2) 0.020(3) 0.005(2) -0.0033(18) 0.0068(18) 0.0006(19)
C14A 0.010(2) 0.019(2) 0.007(2) -0.0010(18) 0.0007(17) 0.0012(18)
C14B 0.031(3) 0.021(3) 0.013(2) -0.006(2) 0.000(2) 0.003(2)
C14C 0.012(2) 0.015(2) 0.015(2) -0.0051(19) -0.0047(18) 0.0005(18)
C14D 0.018(3) 0.017(2) 0.008(2) 0.0003(19) 0.0016(18) -0.0002(19)
C15A 0.019(3) 0.018(2) 0.011(2) -0.0023(19) -0.0042(19) 0.0026(19)
C15B 0.039(3) 0.022(3) 0.025(3) -0.010(2) -0.007(2) 0.007(2)
C15C 0.022(3) 0.014(2) 0.017(2) 0.003(2) -0.007(2) 0.0009(19)
C15D 0.018(3) 0.027(3) 0.016(2) -0.009(2) -0.004(2) 0.001(2)
C16A 0.020(3) 0.051(4) 0.013(2) -0.002(2) -0.008(2) 0.004(2)
C16B 0.059(4) 0.047(4) 0.025(3) 0.001(3) -0.016(3) 0.020(3)
C16C 0.021(3) 0.021(3) 0.036(3) 0.000(2) -0.006(2) 0.006(2)
C16D 0.026(3) 0.050(4) 0.012(2) -0.003(2) -0.002(2) 0.006(3)
C17A 0.012(2) 0.030(3) 0.016(2) -0.001(2) -0.0038(19) 0.002(2)
C17B 0.041(4) 0.028(3) 0.042(3) -0.016(3) -0.017(3) 0.015(3)
C17C 0.042(4) 0.026(3) 0.032(3) -0.001(2) -0.025(3) 0.006(3)
C17D 0.019(3) 0.033(3) 0.022(3) -0.008(2) -0.006(2) 0.006(2)
C18A 0.026(3) 0.033(3) 0.037(3) -0.019(3) -0.009(2) 0.001(2)
C18B 0.026(3) 0.040(4) 0.074(5) -0.018(3) -0.015(3) 0.003(3)
C18C 0.024(3) 0.016(3) 0.029(3) -0.001(2) -0.005(2) 0.000(2)
C18D 0.036(3) 0.040(3) 0.044(3) -0.030(3) -0.013(3) 0.003(3)
C19A 0.015(2) 0.022(3) 0.007(2) -0.0006(19) -0.0062(18) 0.0008(19)
C19B 0.014(2) 0.010(2) 0.014(2) 0.0019(18) 0.0009(18) -0.0018(18)
C19C 0.026(3) 0.012(2) 0.013(2) -0.0011(19) -0.004(2) 0.0025(19)
C19D 0.020(3) 0.022(3) 0.018(2) -0.002(2) -0.010(2) -0.001(2)
C20A 0.019(3) 0.019(3) 0.016(2) 0.001(2) -0.004(2) 0.005(2)
C20B 0.020(3) 0.019(3) 0.029(3) -0.009(2) -0.003(2) -0.001(2)
C20C 0.038(3) 0.022(3) 0.035(3) -0.011(2) -0.017(3) 0.005(2)
C20D 0.024(3) 0.034(3) 0.025(3) -0.007(2) -0.009(2) 0.009(2)
C21A 0.021(3) 0.035(3) 0.012(2) -0.001(2) -0.003(2) 0.003(2)
C21B 0.013(3) 0.022(3) 0.022(3) -0.001(2) 0.002(2) -0.004(2)
C21C 0.020(3) 0.031(3) 0.027(3) -0.002(2) -0.002(2) 0.007(2)
C21D 0.033(3) 0.025(3) 0.016(3) 0.003(2) -0.006(2) 0.000(2)
C22A 0.024(3) 0.028(3) 0.027(3) -0.008(2) -0.013(2) 0.001(2)
C22B 0.017(3) 0.018(3) 0.016(2) 0.002(2) 0.0003(19) -0.0035(19)
C22C 0.037(3) 0.014(3) 0.020(3) -0.001(2) -0.009(2) 0.005(2)
C22D 0.028(3) 0.031(3) 0.038(3) -0.009(3) -0.023(3) 0.002(2)
C23B 0.011(2) 0.011(2) 0.015(2) -0.0025(18) 0.0018(18) 0.0034(17)
C23A 0.010(2) 0.021(2) 0.008(2) -0.0047(19) -0.0026(17) 0.0056(18)
C23C 0.011(2) 0.015(2) 0.009(2) -0.0002(18) -0.0023(17) 0.0014(18)
C23D 0.011(2) 0.019(2) 0.011(2) -0.0065(19) -0.0031(18) 0.0013(18)
C25A 0.027(3) 0.014(2) 0.032(3) -0.012(2) -0.004(2) 0.000(2)
C24A 0.027(3) 0.021(3) 0.031(3) -0.017(2) -0.010(2) 0.005(2)
C25B 0.008(2) 0.021(3) 0.017(2) -0.003(2) 0.0029(18) -0.0003(18)
C24B 0.006(2) 0.018(2) 0.022(2) -0.007(2) -0.0004(18) 0.0004(18)
C24C 0.024(3) 0.019(3) 0.016(2) -0.006(2) 0.006(2) -0.010(2)
C25D 0.043(4) 0.014(3) 0.061(4) -0.008(3) -0.013(3) -0.005(2)
C24D 0.044(4) 0.027(3) 0.048(4) -0.023(3) -0.018(3) 0.011(3)
C29A 0.012(2) 0.014(2) 0.022(2) -0.003(2) 0.0046(19) -0.0009(18)
C26A 0.026(3) 0.043(3) 0.011(2) -0.012(2) -0.001(2) 0.011(2)
C29B 0.022(3) 0.020(3) 0.016(2) -0.007(2) -0.001(2) -0.003(2)
C26B 0.019(3) 0.022(3) 0.016(2) -0.007(2) 0.0068(19) -0.009(2)
C26C 0.020(3) 0.021(3) 0.016(2) -0.007(2) 0.008(2) -0.011(2)
C25C 0.017(3) 0.012(2) 0.021(2) -0.002(2) 0.003(2) -0.0073(19)
C29D 0.032(3) 0.029(3) 0.031(3) 0.007(3) 0.013(3) 0.001(2)
C26D 0.035(3) 0.052(4) 0.018(3) -0.018(3) -0.001(2) 0.018(3)
C31A 0.016(3) 0.035(3) 0.026(3) -0.001(2) 0.006(2) 0.003(2)
C27B 0.032(3) 0.034(3) 0.015(3) -0.004(2) -0.003(2) -0.010(2)
C30D 0.048(4) 0.045(4) 0.030(3) 0.012(3) 0.010(3) -0.004(3)
C27A 0.051(4) 0.052(4) 0.017(3) -0.019(3) -0.012(3) 0.028(3)
C30B 0.021(3) 0.026(3) 0.014(2) -0.004(2) 0.000(2) 0.002(2)
C28D 0.041(4) 0.088(6) 0.036(4) -0.026(4) -0.004(3) 0.032(4)
C27C 0.030(3) 0.045(3) 0.016(3) -0.015(2) 0.005(2) -0.014(3)
C30C 0.038(3) 0.041(3) 0.020(3) -0.008(3) -0.004(2) -0.014(3)
C28A 0.034(3) 0.064(4) 0.020(3) -0.010(3) 0.003(2) 0.016(3)
C31B 0.042(3) 0.025(3) 0.020(3) -0.010(2) 0.004(2) 0.005(2)
C27D 0.082(5) 0.083(5) 0.026(3) -0.034(4) -0.024(3) 0.052(4)
C28C 0.032(3) 0.028(3) 0.029(3) -0.015(2) 0.011(2) -0.009(2)
C31C 0.030(3) 0.031(3) 0.031(3) -0.018(3) 0.012(2) -0.008(2)
C30A 0.019(3) 0.018(3) 0.021(3) -0.002(2) 0.004(2) -0.003(2)
C28B 0.021(3) 0.031(3) 0.034(3) -0.023(3) 0.005(2) -0.007(2)
C31D 0.032(4) 0.063(5) 0.061(5) 0.006(4) 0.009(3) 0.002(3)
B1 0.021(3) 0.023(3) 0.022(3) -0.006(3) -0.006(2) 0.003(2)
B2 0.023(3) 0.035(4) 0.031(3) -0.019(3) -0.001(3) 0.005(3)
B3 0.025(3) 0.023(3) 0.019(3) -0.013(2) 0.001(2) -0.007(2)
B4 0.019(3) 0.021(3) 0.013(3) -0.005(2) -0.001(2) -0.003(2)
Cu1A 0.0122(3) 0.0119(3) 0.0082(3) 0.0001(2) -0.0012(2) 0.0005(2)
Cu1B 0.0115(3) 0.0161(3) 0.0129(3) -0.0032(2) 0.0007(2) -0.0031(2)
Cu1C 0.0146(3) 0.0111(3) 0.0110(3) -0.0002(2) -0.0001(2) -0.0033(2)
Cu1D 0.0163(3) 0.0124(3) 0.0102(3) -0.0012(2) -0.0021(2) -0.0004(2)
F1 0.039(2) 0.046(2) 0.059(2) -0.0312(19) -0.0265(17) 0.0158(16)
F2 0.0387(19) 0.0304(18) 0.053(2) -0.0244(16) -0.0198(16) 0.0100(14)
F3 0.067(3) 0.0288(18) 0.0284(18) -0.0013(15) 0.0168(17) 0.0032(17)
F4 0.0233(18) 0.070(3) 0.0293(18) -0.0082(17) 0.0048(14) 0.0001(16)
F5 0.046(2) 0.043(2) 0.065(2) -0.0305(19) -0.0173(19) 0.0041(17)
F6 0.104(4) 0.123(4) 0.180(6) -0.134(5) -0.113(4) 0.083(3)
F7 0.080(3) 0.107(4) 0.041(2) 0.008(2) 0.029(2) 0.042(3)
F8 0.079(3) 0.046(2) 0.051(2) 0.002(2) 0.022(2) 0.016(2)
F9 0.0189(17) 0.046(2) 0.057(2) -0.0221(18) -0.0006(15) 0.0008(14)
F10 0.0335(19) 0.045(2) 0.0337(18) -0.0093(16) 0.0081(15) -0.0161(15)
F11 0.053(2) 0.0286(18) 0.053(2) -0.0242(17) -0.0078(17) 0.0034(16)
F12 0.058(2) 0.053(2) 0.0252(17) -0.0203(16) -0.0020(16) -0.0148(18)
F13 0.0308(17) 0.0225(15) 0.0263(16) -0.0128(13) -0.0015(13) 0.0000(12)
F14 0.044(2) 0.0240(16) 0.0286(16) -0.0106(13) -0.0220(14) 0.0064(14)
F15 0.0165(15) 0.0296(17) 0.0294(16) -0.0094(13) 0.0029(12) 0.0004(12)
F16 0.0264(17) 0.0387(19) 0.0215(16) 0.0057(14) 0.0061(13) -0.0090(14)
N1A 0.0098(19) 0.018(2) 0.0102(18) -0.0011(16) -0.0024(15) 0.0011(15)
N1B 0.013(2) 0.014(2) 0.0113(19) -0.0014(16) 0.0048(15) -0.0046(15)
N1C 0.014(2) 0.014(2) 0.0133(19) -0.0044(16) 0.0018(15) -0.0022(15)
N1D 0.017(2) 0.019(2) 0.0123(19) -0.0011(17) -0.0043(16) -0.0007(16)
N2A 0.012(2) 0.015(2) 0.0084(18) 0.0030(15) -0.0003(15) 0.0034(15)
N2B 0.020(2) 0.014(2) 0.0117(19) -0.0042(16) 0.0025(16) -0.0007(16)
N2C 0.018(2) 0.013(2) 0.0094(18) -0.0024(16) 0.0012(15) -0.0024(16)
N2D 0.013(2) 0.018(2) 0.0102(19) 0.0004(16) -0.0011(15) 0.0017(16)
N3A 0.014(2) 0.018(2) 0.0092(18) -0.0029(16) -0.0016(15) 0.0026(16)
N3B 0.019(2) 0.017(2) 0.0113(19) -0.0072(16) -0.0002(16) -0.0020(16)
N3C 0.015(2) 0.014(2) 0.0131(19) -0.0039(16) -0.0014(16) -0.0003(16)
N3D 0.018(2) 0.017(2) 0.0086(18) -0.0019(16) -0.0014(16) -0.0003(16)
N4A 0.012(2) 0.019(2) 0.0035(17) 0.0005(15) -0.0004(14) 0.0012(15)
N4B 0.028(2) 0.019(2) 0.0108(19) -0.0053(17) -0.0037(17) 0.0056(17)
N4C 0.017(2) 0.014(2) 0.0108(19) 0.0014(16) -0.0046(16) -0.0002(16)
N4D 0.017(2) 0.018(2) 0.0092(18) -0.0027(16) -0.0029(15) 0.0030(16)
O1L 0.050(3) 0.053(3) 0.041(3) -0.002(2) 0.010(2) -0.012(2)
O2L 0.076(4) 0.084(4) 0.071(4) -0.015(3) -0.007(3) -0.003(3)

loop_
_atom_type_symbol
_atom_type_description
_atom_type_scat_dispersion_real
_atom_type_scat_dispersion_imag
_atom_type_scat_source
C C 0.0033 0.0016 'International Tables Vol C Tables 4.2.6.8 and 6.1.1.4'
H H 0.0000 0.0000 'International Tables Vol C Tables 4.2.6.8 and 6.1.1.4'
B B 0.0013 0.0007 'International Tables Vol C Tables 4.2.6.8 and 6.1.1.4'
Cu Cu 0.3201 1.2651 'International Tables Vol C Tables 4.2.6.8 and 6.1.1.4'
F F 0.0171 0.0103 'International Tables Vol C Tables 4.2.6.8 and 6.1.1.4'
N N 0.0061 0.0033 'International Tables Vol C Tables 4.2.6.8 and 6.1.1.4'
O O 0.0106 0.0060 'International Tables Vol C Tables 4.2.6.8 and 6.1.1.4'

loop_
_geom_angle_atom_site_label_1
_geom_angle_atom_site_label_2
_geom_angle_atom_site_label_3
_geom_angle
N1A C1A C2A 111.2(4)
N1A C1A H1AA 109.4
C2A C1A H1AA 109.4
N1A C1A H1AB 109.4
C2A C1A H1AB 109.4
H1AA C1A H1AB 108.0
N1B C1B C2B 113.2(4)
N1B C1B H1BA 108.9
C2B C1B H1BA 108.9
N1B C1B H1BB 108.9
C2B C1B H1BB 108.9
H1BA C1B H1BB 107.8
N1C C1C C2C 110.9(4)
N1C C1C H1CA 109.5
C2C C1C H1CA 109.5
N1C C1C H1CB 109.5
C2C C1C H1CB 109.5
H1CA C1C H1CB 108.0
N1D C1D C2D 111.8(4)
N1D C1D H1DA 109.3
C2D C1D H1DA 109.3
N1D C1D H1DB 109.3
C2D C1D H1DB 109.3
H1DA C1D H1DB 107.9
O1L C1L C2L 107.9(5)
O1L C1L H1LA 110.1
C2L C1L H1LA 110.1
O1L C1L H1LB 110.1
C2L C1L H1LB 110.1
H1LA C1L H1LB 108.4
N2A C2A C3A 122.6(4)
N2A C2A C1A 114.9(4)
C3A C2A C1A 122.4(4)
N6C C29C C31C 110.5(4)
N6C C29C C30C 109.2(4)
C31C C29C C30C 112.0(4)
N6C C29C H29C 108.3
C31C C29C H29C 108.3
C30C C29C H29C 108.3
N2B C2B C3B 122.8(4)
N2B C2B C1B 117.0(4)
C3B C2B C1B 120.3(4)
N2C C2C C3C 122.0(4)
N2C C2C C1C 115.4(4)
C3C C2C C1C 122.5(4)
N2D C2D C3D 122.8(4)
N2D C2D C1D 116.0(4)
C3D C2D C1D 121.2(4)
C1L C2L C3L 103.8(6)
C1L C2L H2LA 111.0
C3L C2L H2LA 111.0
C1L C2L H2LB 111.0
C3L C2L H2LB 111.0
H2LA C2L H2LB 109.0
C2A C3A C4A 118.4(5)
C2A C3A H3A 120.8
C4A C3A H3A 120.8
C4B C3B C2B 118.5(5)
C4B C3B H3B 120.7
C2B C3B H3B 120.7
C2C C3C C4C 119.3(4)
C2C C3C H3C 120.4
C4C C3C H3C 120.4
C2D C3D C4D 118.1(5)
C2D C3D H3D 121.0
C4D C3D H3D 121.0
C4L C3L C2L 100.0(5)
C4L C3L H3LA 111.8
C2L C3L H3LA 111.8
C4L C3L H3LB 111.8
C2L C3L H3LB 111.8
H3LA C3L H3LB 109.5
C5A C4A C3A 119.3(5)
C5A C4A H4A 120.3
C3A C4A H4A 120.3
C3B C4B C5B 119.2(5)
C3B C4B H4B 120.4
C5B C4B H4B 120.4
C5C C4C C3C 119.0(4)
C5C C4C H4C 120.5
C3C C4C H4C 120.5
C5D C4D C3D 119.4(5)
C5D C4D H4D 120.3
C3D C4D H4D 120.3
O1L C4L C3L 107.6(5)
O1L C4L H4LA 110.2
C3L C4L H4LA 110.2
O1L C4L H4LB 110.2
C3L C4L H4LB 110.2
H4LA C4L H4LB 108.5
C4A C5A C6A 119.3(4)
C4A C5A H5A 120.3
C6A C5A H5A 120.3
C23A N5A C24A 112.3(4)
C23A N5A C26A 123.6(4)
C24A N5A C26A 124.0(4)
C4B C5B C6B 119.6(5)
C4B C5B H5B 120.2
C6B C5B H5B 120.2
C23B N5B C24B 112.5(4)
C23B N5B C26B 123.6(4)
C24B N5B C26B 124.0(4)
C4C C5C C6C 118.9(5)
C4C C5C H5C 120.6
C6C C5C H5C 120.6
C23C N5C C24C 111.7(4)
C23C N5C C26C 124.4(4)
C24C N5C C26C 123.9(4)
C4D C5D C6D 119.4(4)
C4D C5D H5D 120.3
C6D C5D H5D 120.3
C23D N5D C24D 111.9(5)
C23D N5D C26D 123.5(4)
C24D N5D C26D 124.5(5)
O2L C5L C6L 105.1(6)
O2L C5L H5LA 110.7
C6L C5L H5LA 110.7
O2L C5L H5LB 110.7
C6L C5L H5LB 110.7
H5LA C5L H5LB 108.8
N2A C6A C5A 121.5(4)
N2A C6A C7A 118.2(4)
C5A C6A C7A 120.3(4)
C23A N6A C25A 111.9(4)
C23A N6A C29A 124.4(4)
C25A N6A C29A 123.6(4)
N2B C6B C5B 120.6(4)
N2B C6B C7B 116.8(4)
C5B C6B C7B 122.6(4)
C23B N6B C25B 111.7(4)
C23B N6B C29B 123.2(4)
C25B N6B C29B 125.0(4)
N2C C6C C5C 121.8(4)
N2C C6C C7C 116.9(4)
C5C C6C C7C 121.3(4)
N2D C6D C5D 121.6(4)
N2D C6D C7D 117.8(4)
C5D C6D C7D 120.6(4)
C23D N6D C25D 109.8(5)
C23D N6D C29D 124.7(4)
C25D N6D C29D 125.4(5)
C23C N6C C25C 111.6(4)
C23C N6C C29C 124.9(4)
C25C N6C C29C 123.5(4)
C7L C6L C5L 99.9(6)
C7L C6L H6LA 111.8
C5L C6L H6LA 111.8
C7L C6L H6LB 111.8
C5L C6L H6LB 111.8
H6LA C6L H6LB 109.5
N4A C7A C6A 112.0(4)
N4A C7A H7AA 109.2
C6A C7A H7AA 109.2
N4A C7A H7AB 109.2
C6A C7A H7AB 109.2
H7AA C7A H7AB 107.9
N4B C7B C6B 113.6(4)
N4B C7B H7BA 108.8
C6B C7B H7BA 108.8
N4B C7B H7BB 108.8
C6B C7B H7BB 108.8
H7BA C7B H7BB 107.7
N4C C7C C6C 111.7(4)
N4C C7C H7CA 109.3
C6C C7C H7CA 109.3
N4C C7C H7CB 109.3
C6C C7C H7CB 109.3
H7CA C7C H7CB 107.9
N4D C7D C6D 112.0(4)
N4D C7D H7DA 109.2
C6D C7D H7DA 109.2
N4D C7D H7DB 109.2
C6D C7D H7DB 109.2
H7DA C7D H7DB 107.9
C6L C7L C8L 106.5(7)
C6L C7L H7LA 110.4
C8L C7L H7LA 110.4
C6L C7L H7LB 110.4
C8L C7L H7LB 110.4
H7LA C7L H7LB 108.6
N1A C8A C9A 113.8(4)
N1A C8A H8AA 108.8
C9A C8A H8AA 108.8
N1A C8A H8AB 108.8
C9A C8A H8AB 108.8
H8AA C8A H8AB 107.7
N1B C8B C9B 111.0(4)
N1B C8B H8BA 109.4
C9B C8B H8BA 109.4
N1B C8B H8BB 109.4
C9B C8B H8BB 109.4
H8BA C8B H8BB 108.0
N1C C8C C9C 114.2(4)
N1C C8C H8CA 108.7
C9C C8C H8CA 108.7
N1C C8C H8CB 108.7
C9C C8C H8CB 108.7
H8CA C8C H8CB 107.6
N1D C8D C9D 113.1(4)
N1D C8D H8DA 109.0
C9D C8D H8DA 109.0
N1D C8D H8DB 109.0
C9D C8D H8DB 109.0
H8DA C8D H8DB 107.8
O2L C8L C7L 105.3(8)
O2L C8L H8LA 110.7
C7L C8L H8LA 110.7
O2L C8L H8LB 110.7
C7L C8L H8LB 110.7
H8LA C8L H8LB 108.8
N3A C9A C10A 121.9(4)
N3A C9A C8A 117.4(4)
C10A C9A C8A 120.7(4)
N3B C9B C10B 122.6(5)
N3B C9B C8B 115.1(4)
C10B C9B C8B 122.3(4)
N3C C9C C10C 121.5(4)
N3C C9C C8C 117.7(4)
C10C C9C C8C 120.8(4)
N3D C9D C10D 121.5(4)
N3D C9D C8D 117.0(4)
C10D C9D C8D 121.5(4)
C9A C10A C11A 119.6(5)
C9A C10A H10A 120.2
C11A C10A H10A 120.2
C9B C10B C11B 118.4(5)
C9B C10B H10B 120.8
C11B C10B H10B 120.8
C11C C10C C9C 119.9(5)
C11C C10C H10C 120.0
C9C C10C H10C 120.0
C11D C10D C9D 119.4(5)
C11D C10D H10D 120.3
C9D C10D H10D 120.3
C12A C11A C10A 118.4(4)
C12A C11A H11A 120.8
C10A C11A H11A 120.8
C12B C11B C10B 119.7(5)
C12B C11B H11B 120.1
C10B C11B H11B 120.1
C10C C11C C12C 118.7(5)
C10C C11C H11C 120.6
C12C C11C H11C 120.6
C12D C11D C10D 119.0(5)
C12D C11D H11D 120.5
C10D C11D H11D 120.5
C11A C12A C13A 119.4(4)
C11A C12A H12A 120.3
C13A C12A H12A 120.3
C11B C12B C13B 118.9(5)
C11B C12B H12B 120.5
C13B C12B H12B 120.5
C11C C12C C13C 118.6(5)
C11C C12C H12C 120.7
C13C C12C H12C 120.7
C11D C12D C13D 119.2(5)
C11D C12D H12D 120.4
C13D C12D H12D 120.4
N3A C13A C12A 121.7(4)
N3A C13A C14A 118.1(4)
C12A C13A C14A 120.1(4)
N3B C13B C12B 121.5(5)
N3B C13B C14B 117.5(4)
C12B C13B C14B 121.0(4)
N3C C13C C12C 121.6(4)
N3C C13C C14C 117.3(4)
C12C C13C C14C 121.1(4)
N3D C13D C12D 121.8(4)
N3D C13D C14D 117.6(4)
C12D C13D C14D 120.6(4)
N4A C14A C13A 110.5(4)
N4A C14A H14A 109.5
C13A C14A H14A 109.5
N4A C14A H14B 109.5
C13A C14A H14B 109.5
H14A C14A H14B 108.1
N4B C14B C13B 113.6(4)
N4B C14B H14C 108.8
C13B C14B H14C 108.8
N4B C14B H14D 108.8
C13B C14B H14D 108.8
H14C C14B H14D 107.7
N4C C14C C13C 112.0(4)
N4C C14C H14E 109.2
C13C C14C H14E 109.2
N4C C14C H14F 109.2
C13C C14C H14F 109.2
H14E C14C H14F 107.9
N4D C14D C13D 110.3(4)
N4D C14D H14G 109.6
C13D C14D H14G 109.6
N4D C14D H14H 109.6
C13D C14D H14H 109.6
H14G C14D H14H 108.1
N4A C15A C17A 110.1(4)
N4A C15A C16A 108.1(4)
C17A C15A C16A 107.1(4)
N4A C15A C18A 112.7(4)
C17A C15A C18A 108.4(4)
C16A C15A C18A 110.3(4)
C18B C15B N4B 113.3(4)
C18B C15B C17B 109.9(5)
N4B C15B C17B 110.4(4)
C18B C15B C16B 111.0(5)
N4B C15B C16B 106.2(4)
C17B C15B C16B 105.7(5)
N4C C15C C16C 109.0(4)
N4C C15C C18C 112.4(4)
C16C C15C C18C 110.1(4)
N4C C15C C17C 108.3(4)
C16C C15C C17C 107.1(4)
C18C C15C C17C 109.8(4)
N4D C15D C17D 109.7(4)
N4D C15D C16D 108.1(4)
C17D C15D C16D 107.0(4)
N4D C15D C18D 111.8(4)
C17D C15D C18D 109.4(4)
C16D C15D C18D 110.7(4)
C15A C16A H16A 109.5
C15A C16A H16B 109.5
H16A C16A H16B 109.5
C15A C16A H16C 109.5
H16A C16A H16C 109.5
H16B C16A H16C 109.5
C15B C16B H16D 109.5
C15B C16B H16E 109.5
H16D C16B H16E 109.5
C15B C16B H16F 109.5
H16D C16B H16F 109.5
H16E C16B H16F 109.5
C15C C16C H16G 109.5
C15C C16C H16H 109.5
H16G C16C H16H 109.5
C15C C16C H16I 109.5
H16G C16C H16I 109.5
H16H C16C H16I 109.5
C15D C16D H16J 109.5
C15D C16D H16K 109.5
H16J C16D H16K 109.5
C15D C16D H16L 109.5
H16J C16D H16L 109.5
H16K C16D H16L 109.5
C15A C17A H17A 109.5
C15A C17A H17B 109.5
H17A C17A H17B 109.5
C15A C17A H17C 109.5
H17A C17A H17C 109.5
H17B C17A H17C 109.5
C15B C17B H17D 109.5
C15B C17B H17E 109.5
H17D C17B H17E 109.5
C15B C17B H17F 109.5
H17D C17B H17F 109.5
H17E C17B H17F 109.5
C15C C17C H17G 109.5
C15C C17C H17H 109.5
H17G C17C H17H 109.5
C15C C17C H17I 109.5
H17G C17C H17I 109.5
H17H C17C H17I 109.5
C15D C17D H17J 109.5
C15D C17D H17K 109.5
H17J C17D H17K 109.5
C15D C17D H17L 109.5
H17J C17D H17L 109.5
H17K C17D H17L 109.5
C15A C18A H18A 109.5
C15A C18A H18B 109.5
H18A C18A H18B 109.5
C15A C18A H18C 109.5
H18A C18A H18C 109.5
H18B C18A H18C 109.5
C15B C18B H18D 109.5
C15B C18B H18E 109.5
H18D C18B H18E 109.5
C15B C18B H18F 109.5
H18D C18B H18F 109.5
H18E C18B H18F 109.5
C15C C18C H18G 109.5
C15C C18C H18H 109.5
H18G C18C H18H 109.5
C15C C18C H18I 109.5
H18G C18C H18I 109.5
H18H C18C H18I 109.5
C15D C18D H18J 109.5
C15D C18D H18K 109.5
H18J C18D H18K 109.5
C15D C18D H18L 109.5
H18J C18D H18L 109.5
H18K C18D H18L 109.5
C20A C19A N1A 109.2(3)
C20A C19A C21A 107.6(4)
N1A C19A C21A 108.2(4)
C20A C19A C22A 109.1(4)
N1A C19A C22A 112.0(4)
C21A C19A C22A 110.6(4)
C22B C19B N1B 111.9(4)
C22B C19B C21B 110.0(4)
N1B C19B C21B 109.0(4)
C22B C19B C20B 110.3(4)
N1B C19B C20B 108.6(4)
C21B C19B C20B 107.0(4)
N1C C19C C20C 108.6(4)
N1C C19C C21C 109.6(4)
C20C C19C C21C 107.6(4)
N1C C19C C22C 111.9(4)
C20C C19C C22C 109.9(4)
C21C C19C C22C 109.2(4)
C20D C19D C22D 110.1(4)
C20D C19D N1D 109.8(4)
C22D C19D N1D 112.3(4)
C20D C19D C21D 106.2(4)
C22D C19D C21D 109.3(4)
N1D C19D C21D 108.9(4)
C19A C20A H20A 109.5
C19A C20A H20B 109.5
H20A C20A H20B 109.5
C19A C20A H20C 109.5
H20A C20A H20C 109.5
H20B C20A H20C 109.5
C19B C20B H20D 109.5
C19B C20B H20E 109.5
H20D C20B H20E 109.5
C19B C20B H20F 109.5
H20D C20B H20F 109.5
H20E C20B H20F 109.5
C19C C20C H20G 109.5
C19C C20C H20H 109.5
H20G C20C H20H 109.5
C19C C20C H20I 109.5
H20G C20C H20I 109.5
H20H C20C H20I 109.5
C19D C20D H20J 109.5
C19D C20D H20K 109.5
H20J C20D H20K 109.5
C19D C20D H20L 109.5
H20J C20D H20L 109.5
H20K C20D H20L 109.5
C19A C21A H21A 109.5
C19A C21A H21B 109.5
H21A C21A H21B 109.5
C19A C21A H21C 109.5
H21A C21A H21C 109.5
H21B C21A H21C 109.5
C19B C21B H21D 109.5
C19B C21B H21E 109.5
H21D C21B H21E 109.5
C19B C21B H21F 109.5
H21D C21B H21F 109.5
H21E C21B H21F 109.5
C19C C21C H21G 109.5
C19C C21C H21H 109.5
H21G C21C H21H 109.5
C19C C21C H21I 109.5
H21G C21C H21I 109.5
H21H C21C H21I 109.5
C19D C21D H21J 109.5
C19D C21D H21K 109.5
H21J C21D H21K 109.5
C19D C21D H21L 109.5
H21J C21D H21L 109.5
H21K C21D H21L 109.5
C19A C22A H22A 109.5
C19A C22A H22B 109.5
H22A C22A H22B 109.5
C19A C22A H22C 109.5
H22A C22A H22C 109.5
H22B C22A H22C 109.5
C19B C22B H22D 109.5
C19B C22B H22E 109.5
H22D C22B H22E 109.5
C19B C22B H22F 109.5
H22D C22B H22F 109.5
H22E C22B H22F 109.5
C19C C22C H22G 109.5
C19C C22C H22H 109.5
H22G C22C H22H 109.5
C19C C22C H22I 109.5
H22G C22C H22I 109.5
H22H C22C H22I 109.5
C19D C22D H22J 109.5
C19D C22D H22K 109.5
H22J C22D H22K 109.5
C19D C22D H22L 109.5
H22J C22D H22L 109.5
H22K C22D H22L 109.5
N5B C23B N6B 102.7(4)
N5B C23B Cu1B 129.1(3)
N6B C23B Cu1B 128.1(3)
N5A C23A N6A 102.5(4)
N5A C23A Cu1A 129.2(3)
N6A C23A Cu1A 128.3(3)
N5C C23C N6C 103.6(4)
N5C C23C Cu1C 127.9(3)
N6C C23C Cu1C 128.2(3)
N5D C23D N6D 103.8(4)
N5D C23D Cu1D 128.3(3)
N6D C23D Cu1D 127.9(3)
C24A C25A N6A 106.8(4)
C24A C25A H25A 126.6
N6A C25A H25A 126.6
C25A C24A N5A 106.5(4)
C25A C24A H24A 126.8
N5A C24A H24A 126.8
C24B C25B N6B 106.9(4)
C24B C25B H25B 126.5
N6B C25B H25B 126.5
C25B C24B N5B 106.1(4)
C25B C24B H24B 126.9
N5B C24B H24B 126.9
C25C C24C N5C 106.5(4)
C25C C24C H24C 126.8
N5C C24C H24C 126.8
C24D C25D N6D 108.4(5)
C24D C25D H25D 125.8
N6D C25D H25D 125.8
C25D C24D N5D 106.2(5)
C25D C24D H24D 126.9
N5D C24D H24D 126.9
N6A C29A C31A 110.1(4)
N6A C29A C30A 109.9(4)
C31A C29A C30A 112.1(4)
N6A C29A H29A 108.2
C31A C29A H29A 108.2
C30A C29A H29A 108.2
N5A C26A C28A 110.3(4)
N5A C26A C27A 109.1(5)
C28A C26A C27A 112.4(4)
N5A C26A H26A 108.3
C28A C26A H26A 108.3
C27A C26A H26A 108.3
N6B C29B C31B 109.8(4)
N6B C29B C30B 110.9(4)
C31B C29B C30B 111.5(4)
N6B C29B H29B 108.2
C31B C29B H29B 108.2
C30B C29B H29B 108.2
N5B C26B C28B 110.3(4)
N5B C26B C27B 110.2(4)
C28B C26B C27B 111.3(4)
N5B C26B H26B 108.3
C28B C26B H26B 108.3
C27B C26B H26B 108.3
N5C C26C C27C 110.6(4)
N5C C26C C28C 109.7(4)
C27C C26C C28C 111.6(4)
N5C C26C H26C 108.3
C27C C26C H26C 108.3
C28C C26C H26C 108.3
C24C C25C N6C 106.7(4)
C24C C25C H25C 126.7
N6C C25C H25C 126.7
N6D C29D C31D 109.8(5)
N6D C29D C30D 110.8(5)
C31D C29D C30D 111.7(5)
N6D C29D H29D 108.1
C31D C29D H29D 108.1
C30D C29D H29D 108.1
N5D C26D C28D 111.0(5)
N5D C26D C27D 109.1(5)
C28D C26D C27D 111.9(5)
N5D C26D H26D 108.2
C28D C26D H26D 108.2
C27D C26D H26D 108.2
C29A C31A H31A 109.5
C29A C31A H31B 109.5
H31A C31A H31B 109.5
C29A C31A H31C 109.5
H31A C31A H31C 109.5
H31B C31A H31C 109.5
C26B C27B H27A 109.5
C26B C27B H27B 109.5
H27A C27B H27B 109.5
C26B C27B H27C 109.5
H27A C27B H27C 109.5
H27B C27B H27C 109.5
C29D C30D H30A 109.5
C29D C30D H30B 109.5
H30A C30D H30B 109.5
C29D C30D H30C 109.5
H30A C30D H30C 109.5
H30B C30D H30C 109.5
C26A C27A H27D 109.5
C26A C27A H27E 109.5
H27D C27A H27E 109.5
C26A C27A H27F 109.5
H27D C27A H27F 109.5
H27E C27A H27F 109.5
C29B C30B H30D 109.5
C29B C30B H30E 109.5
H30D C30B H30E 109.5
C29B C30B H30F 109.5
H30D C30B H30F 109.5
H30E C30B H30F 109.5
C26D C28D H28A 109.5
C26D C28D H28B 109.5
H28A C28D H28B 109.5
C26D C28D H28C 109.5
H28A C28D H28C 109.5
H28B C28D H28C 109.5
C26C C27C H27G 109.5
C26C C27C H27H 109.5
H27G C27C H27H 109.5
C26C C27C H27I 109.5
H27G C27C H27I 109.5
H27H C27C H27I 109.5
C29C C30C H30G 109.5
C29C C30C H30H 109.5
H30G C30C H30H 109.5
C29C C30C H30I 109.5
H30G C30C H30I 109.5
H30H C30C H30I 109.5
C26A C28A H28D 109.5
C26A C28A H28E 109.5
H28D C28A H28E 109.5
C26A C28A H28F 109.5
H28D C28A H28F 109.5
H28E C28A H28F 109.5
C29B C31B H31D 109.5
C29B C31B H31E 109.5
H31D C31B H31E 109.5
C29B C31B H31F 109.5
H31D C31B H31F 109.5
H31E C31B H31F 109.5
C26D C27D H27J 109.5
C26D C27D H27K 109.5
H27J C27D H27K 109.5
C26D C27D H27L 109.5
H27J C27D H27L 109.5
H27K C27D H27L 109.5
C26C C28C H28G 109.5
C26C C28C H28H 109.5
H28G C28C H28H 109.5
C26C C28C H28I 109.5
H28G C28C H28I 109.5
H28H C28C H28I 109.5
C29C C31C H31G 109.5
C29C C31C H31H 109.5
H31G C31C H31H 109.5
C29C C31C H31I 109.5
H31G C31C H31I 109.5
H31H C31C H31I 109.5
C29A C30A H30J 109.5
C29A C30A H30K 109.5
H30J C30A H30K 109.5
C29A C30A H30L 109.5
H30J C30A H30L 109.5
H30K C30A H30L 109.5
C26B C28B H28J 109.5
C26B C28B H28K 109.5
H28J C28B H28K 109.5
C26B C28B H28L 109.5
H28J C28B H28L 109.5
H28K C28B H28L 109.5
C29D C31D H31J 109.5
C29D C31D H31K 109.5
H31J C31D H31K 109.5
C29D C31D H31L 109.5
H31J C31D H31L 109.5
H31K C31D H31L 109.5
F4 B1 F3 109.7(4)
F4 B1 F1 109.3(4)
F3 B1 F1 109.5(5)
F4 B1 F2 109.4(4)
F3 B1 F2 109.0(4)
F1 B1 F2 110.0(4)
F6 B2 F7 114.4(6)
F6 B2 F5 111.2(5)
F7 B2 F5 110.9(5)
F6 B2 F8 106.7(6)
F7 B2 F8 105.6(5)
F5 B2 F8 107.5(5)
F11 B3 F12 109.5(5)
F11 B3 F9 108.7(4)
F12 B3 F9 109.5(4)
F11 B3 F10 110.7(4)
F12 B3 F10 109.7(4)
F9 B3 F10 108.6(5)
F16 B4 F15 110.3(4)
F16 B4 F14 110.0(4)
F15 B4 F14 108.5(4)
F16 B4 F13 110.1(4)
F15 B4 F13 108.8(4)
F14 B4 F13 109.0(4)
C23A Cu1A N3A 133.99(17)
C23A Cu1A N2A 129.75(16)
N3A Cu1A N2A 78.39(14)
C23A Cu1A N1A 132.29(16)
N3A Cu1A N1A 81.10(14)
N2A Cu1A N1A 80.60(14)
C23B Cu1B N2B 136.48(17)
C23B Cu1B N3B 125.08(17)
N2B Cu1B N3B 79.33(14)
C23B Cu1B N1B 132.67(16)
N2B Cu1B N1B 81.09(14)
N3B Cu1B N1B 81.72(14)
C23C Cu1C N3C 132.32(17)
C23C Cu1C N2C 124.11(16)
N3C Cu1C N2C 78.40(14)
C23C Cu1C N1C 137.88(17)
N3C Cu1C N1C 81.46(14)
N2C Cu1C N1C 81.17(14)
C23D Cu1D N3D 135.72(17)
C23D Cu1D N2D 131.13(17)
N3D Cu1D N2D 78.39(14)
C23D Cu1D N1D 128.72(16)
N3D Cu1D N1D 81.09(14)
N2D Cu1D N1D 81.47(14)
C8A N1A C1A 109.0(4)
C8A N1A C19A 111.5(3)
C1A N1A C19A 111.4(3)
C8A N1A Cu1A 106.7(3)
C1A N1A Cu1A 103.0(3)
C19A N1A Cu1A 114.7(3)
C1B N1B C8B 109.0(4)
C1B N1B C19B 110.4(3)
C8B N1B C19B 112.2(3)
C1B N1B Cu1B 107.9(3)
C8B N1B Cu1B 103.3(3)
C19B N1B Cu1B 113.7(3)
C8C N1C C1C 108.6(4)
C8C N1C C19C 110.8(4)
C1C N1C C19C 111.2(3)
C8C N1C Cu1C 107.5(3)
C1C N1C Cu1C 104.1(3)
C19C N1C Cu1C 114.2(3)
C8D N1D C1D 108.9(4)
C8D N1D C19D 111.8(4)
C1D N1D C19D 111.2(4)
C8D N1D Cu1D 106.3(3)
C1D N1D Cu1D 103.5(3)
C19D N1D Cu1D 114.6(3)
C6A N2A C2A 118.7(4)
C6A N2A Cu1A 122.0(3)
C2A N2A Cu1A 110.6(3)
C2B N2B C6B 118.9(4)
C2B N2B Cu1B 115.3(3)
C6B N2B Cu1B 122.6(3)
C2C N2C C6C 118.9(4)
C2C N2C Cu1C 110.6(3)
C6C N2C Cu1C 121.9(3)
C2D N2D C6D 118.6(4)
C2D N2D Cu1D 111.2(3)
C6D N2D Cu1D 123.1(3)
C13A N3A C9A 118.7(4)
C13A N3A Cu1A 123.3(3)
C9A N3A Cu1A 113.9(3)
C9B N3B C13B 118.7(4)
C9B N3B Cu1B 111.1(3)
C13B N3B Cu1B 122.5(3)
C13C N3C C9C 119.1(4)
C13C N3C Cu1C 124.0(3)
C9C N3C Cu1C 114.3(3)
C13D N3D C9D 118.9(4)
C13D N3D Cu1D 122.6(3)
C9D N3D Cu1D 113.3(3)
C7A N4A C14A 110.2(3)
C7A N4A C15A 113.6(3)
C14A N4A C15A 115.5(3)
C7B N4B C14B 109.9(4)
C7B N4B C15B 111.6(4)
C14B N4B C15B 114.3(4)
C7C N4C C14C 108.8(3)
C7C N4C C15C 113.5(4)
C14C N4C C15C 113.0(3)
C7D N4D C14D 110.1(3)
C7D N4D C15D 113.5(3)
C14D N4D C15D 114.8(4)
C4L O1L C1L 108.0(5)
C8L O2L C5L 103.0(6)

loop_
_geom_bond_atom_site_label_1
_geom_bond_atom_site_label_2
_geom_bond_distance
C1A N1A 1.486(6)
C1A C2A 1.500(6)
C1A H1AA 0.9900
C1A H1AB 0.9900
C1B N1B 1.479(6)
C1B C2B 1.526(7)
C1B H1BA 0.9900
C1B H1BB 0.9900
C1C N1C 1.495(6)
C1C C2C 1.506(7)
C1C H1CA 0.9900
C1C H1CB 0.9900
C1D N1D 1.486(6)
C1D C2D 1.513(6)
C1D H1DA 0.9900
C1D H1DB 0.9900
C1L O1L 1.423(8)
C1L C2L 1.479(9)
C1L H1LA 0.9900
C1L H1LB 0.9900
C2A N2A 1.351(6)
C2A C3A 1.367(7)
C29C N6C 1.474(6)
C29C C31C 1.518(7)
C29C C30C 1.519(7)
C29C H29C 1.0000
C2B N2B 1.332(6)
C2B C3B 1.387(6)
C2C N2C 1.341(6)
C2C C3C 1.378(7)
C2D N2D 1.340(6)
C2D C3D 1.384(7)
C2L C3L 1.522(9)
C2L H2LA 0.9900
C2L H2LB 0.9900
C3A C4A 1.402(7)
C3A H3A 0.9500
C3B C4B 1.379(7)
C3B H3B 0.9500
C3C C4C 1.384(7)
C3C H3C 0.9500
C3D C4D 1.393(7)
C3D H3D 0.9500
C3L C4L 1.506(9)
C3L H3LA 0.9900
C3L H3LB 0.9900
C4A C5A 1.366(7)
C4A H4A 0.9500
C4B C5B 1.382(7)
C4B H4B 0.9500
C4C C5C 1.381(7)
C4C H4C 0.9500
C4D C5D 1.373(7)
C4D H4D 0.9500
C4L O1L 1.422(8)
C4L H4LA 0.9900
C4L H4LB 0.9900
C5A C6A 1.393(7)
C5A H5A 0.9500
N5A C23A 1.357(6)
N5A C24A 1.387(6)
N5A C26A 1.470(6)
C5B C6B 1.390(7)
C5B H5B 0.9500
N5B C23B 1.363(6)
N5B C24B 1.376(6)
N5B C26B 1.477(6)
C5C C6C 1.390(7)
C5C H5C 0.9500
N5C C23C 1.361(6)
N5C C24C 1.386(6)
N5C C26C 1.465(6)
C5D C6D 1.386(7)
C5D H5D 0.9500
N5D C23D 1.357(6)
N5D C24D 1.373(7)
N5D C26D 1.474(7)
C5L O2L 1.477(9)
C5L C6L 1.576(10)
C5L H5LA 0.9900
C5L H5LB 0.9900
C6A N2A 1.344(6)
C6A C7A 1.504(6)
N6A C23A 1.375(6)
N6A C25A 1.379(6)
N6A C29A 1.478(6)
C6B N2B 1.362(6)
C6B C7B 1.499(7)
N6B C23B 1.368(6)
N6B C25B 1.377(6)
N6B C29B 1.472(6)
C6C N2C 1.346(6)
C6C C7C 1.519(6)
C6D N2D 1.350(6)
C6D C7D 1.509(6)
N6D C23D 1.360(6)
N6D C25D 1.384(7)
N6D C29D 1.466(7)
N6C C23C 1.362(6)
N6C C25C 1.385(6)
C6L C7L 1.509(11)
C6L H6LA 0.9900
C6L H6LB 0.9900
C7A N4A 1.472(6)
C7A H7AA 0.9900
C7A H7AB 0.9900
C7B N4B 1.471(6)
C7B H7BA 0.9900
C7B H7BB 0.9900
C7C N4C 1.469(6)
C7C H7CA 0.9900
C7C H7CB 0.9900
C7D N4D 1.474(6)
C7D H7DA 0.9900
C7D H7DB 0.9900
C7L C8L 1.536(11)
C7L H7LA 0.9900
C7L H7LB 0.9900
C8A N1A 1.478(6)
C8A C9A 1.510(7)
C8A H8AA 0.9900
C8A H8AB 0.9900
C8B N1B 1.493(6)
C8B C9B 1.513(7)
C8B H8BA 0.9900
C8B H8BB 0.9900
C8C N1C 1.484(6)
C8C C9C 1.509(7)
C8C H8CA 0.9900
C8C H8CB 0.9900
C8D N1D 1.476(6)
C8D C9D 1.508(7)
C8D H8DA 0.9900
C8D H8DB 0.9900
C8L O2L 1.353(10)
C8L H8LA 0.9900
C8L H8LB 0.9900
C9A N3A 1.348(6)
C9A C10A 1.377(7)
C9B N3B 1.347(6)
C9B C10B 1.379(7)
C9C N3C 1.341(6)
C9C C10C 1.377(7)
C9D N3D 1.349(6)
C9D C10D 1.389(7)
C10A C11A 1.389(7)
C10A H10A 0.9500
C10B C11B 1.385(7)
C10B H10B 0.9500
C10C C11C 1.365(7)
C10C H10C 0.9500
C10D C11D 1.382(7)
C10D H10D 0.9500
C11A C12A 1.378(7)
C11A H11A 0.9500
C11B C12B 1.381(7)
C11B H11B 0.9500
C11C C12C 1.388(7)
C11C H11C 0.9500
C11D C12D 1.376(7)
C11D H11D 0.9500
C12A C13A 1.393(7)
C12A H12A 0.9500
C12B C13B 1.389(7)
C12B H12B 0.9500
C12C C13C 1.397(7)
C12C H12C 0.9500
C12D C13D 1.393(7)
C12D H12D 0.9500
C13A N3A 1.344(6)
C13A C14A 1.508(6)
C13B N3B 1.354(6)
C13B C14B 1.506(7)
C13C N3C 1.334(6)
C13C C14C 1.509(6)
C13D N3D 1.345(6)
C13D C14D 1.512(6)
C14A N4A 1.483(5)
C14A H14A 0.9900
C14A H14B 0.9900
C14B N4B 1.489(6)
C14B H14C 0.9900
C14B H14D 0.9900
C14C N4C 1.488(5)
C14C H14E 0.9900
C14C H14F 0.9900
C14D N4D 1.479(5)
C14D H14G 0.9900
C14D H14H 0.9900
C15A N4A 1.490(6)
C15A C17A 1.524(7)
C15A C16A 1.531(7)
C15A C18A 1.534(7)
C15B C18B 1.506(8)
C15B N4B 1.511(7)
C15B C17B 1.514(7)
C15B C16B 1.539(8)
C15C N4C 1.502(6)
C15C C16C 1.522(7)
C15C C18C 1.529(7)
C15C C17C 1.530(7)
C15D N4D 1.501(6)
C15D C17D 1.519(7)
C15D C16D 1.524(7)
C15D C18D 1.540(7)
C16A H16A 0.9800
C16A H16B 0.9800
C16A H16C 0.9800
C16B H16D 0.9800
C16B H16E 0.9800
C16B H16F 0.9800
C16C H16G 0.9800
C16C H16H 0.9800
C16C H16I 0.9800
C16D H16J 0.9800
C16D H16K 0.9800
C16D H16L 0.9800
C17A H17A 0.9800
C17A H17B 0.9800
C17A H17C 0.9800
C17B H17D 0.9800
C17B H17E 0.9800
C17B H17F 0.9800
C17C H17G 0.9800
C17C H17H 0.9800
C17C H17I 0.9800
C17D H17J 0.9800
C17D H17K 0.9800
C17D H17L 0.9800
C18A H18A 0.9800
C18A H18B 0.9800
C18A H18C 0.9800
C18B H18D 0.9800
C18B H18E 0.9800
C18B H18F 0.9800
C18C H18G 0.9800
C18C H18H 0.9800
C18C H18I 0.9800
C18D H18J 0.9800
C18D H18K 0.9800
C18D H18L 0.9800
C19A C20A 1.517(7)
C19A N1A 1.523(5)
C19A C21A 1.530(7)
C19A C22A 1.538(6)
C19B C22B 1.521(6)
C19B N1B 1.526(6)
C19B C21B 1.527(6)
C19B C20B 1.527(6)
C19C N1C 1.522(6)
C19C C20C 1.529(7)
C19C C21C 1.530(7)
C19C C22C 1.536(6)
C19D C20D 1.522(7)
C19D C22D 1.528(7)
C19D N1D 1.528(6)
C19D C21D 1.535(7)
C20A H20A 0.9800
C20A H20B 0.9800
C20A H20C 0.9800
C20B H20D 0.9800
C20B H20E 0.9800
C20B H20F 0.9800
C20C H20G 0.9800
C20C H20H 0.9800
C20C H20I 0.9800
C20D H20J 0.9800
C20D H20K 0.9800
C20D H20L 0.9800
C21A H21A 0.9800
C21A H21B 0.9800
C21A H21C 0.9800
C21B H21D 0.9800
C21B H21E 0.9800
C21B H21F 0.9800
C21C H21G 0.9800
C21C H21H 0.9800
C21C H21I 0.9800
C21D H21J 0.9800
C21D H21K 0.9800
C21D H21L 0.9800
C22A H22A 0.9800
C22A H22B 0.9800
C22A H22C 0.9800
C22B H22D 0.9800
C22B H22E 0.9800
C22B H22F 0.9800
C22C H22G 0.9800
C22C H22H 0.9800
C22C H22I 0.9800
C22D H22J 0.9800
C22D H22K 0.9800
C22D H22L 0.9800
C23B Cu1B 1.899(4)
C23A Cu1A 1.906(5)
C23C Cu1C 1.909(4)
C23D Cu1D 1.911(4)
C25A C24A 1.340(7)
C25A H25A 0.9500
C24A H24A 0.9500
C25B C24B 1.351(7)
C25B H25B 0.9500
C24B H24B 0.9500
C24C C25C 1.348(7)
C24C H24C 0.9500
C25D C24D 1.319(9)
C25D H25D 0.9500
C24D H24D 0.9500
C29A C31A 1.515(7)
C29A C30A 1.517(7)
C29A H29A 1.0000
C26A C28A 1.524(7)
C26A C27A 1.534(7)
C26A H26A 1.0000
C29B C31B 1.520(7)
C29B C30B 1.532(6)
C29B H29B 1.0000
C26B C28B 1.512(7)
C26B C27B 1.524(7)
C26B H26B 1.0000
C26C C27C 1.521(7)
C26C C28C 1.521(7)
C26C H26C 1.0000
C25C H25C 0.9500
C29D C31D 1.511(9)
C29D C30D 1.522(8)
C29D H29D 1.0000
C26D C28D 1.520(8)
C26D C27D 1.527(8)
C26D H26D 1.0000
C31A H31A 0.9800
C31A H31B 0.9800
C31A H31C 0.9800
C27B H27A 0.9800
C27B H27B 0.9800
C27B H27C 0.9800
C30D H30A 0.9800
C30D H30B 0.9800
C30D H30C 0.9800
C27A H27D 0.9800
C27A H27E 0.9800
C27A H27F 0.9800
C30B H30D 0.9800
C30B H30E 0.9800
C30B H30F 0.9800
C28D H28A 0.9800
C28D H28B 0.9800
C28D H28C 0.9800
C27C H27G 0.9800
C27C H27H 0.9800
C27C H27I 0.9800
C30C H30G 0.9800
C30C H30H 0.9800
C30C H30I 0.9800
C28A H28D 0.9800
C28A H28E 0.9800
C28A H28F 0.9800
C31B H31D 0.9800
C31B H31E 0.9800
C31B H31F 0.9800
C27D H27J 0.9800
C27D H27K 0.9800
C27D H27L 0.9800
C28C H28G 0.9800
C28C H28H 0.9800
C28C H28I 0.9800
C31C H31G 0.9800
C31C H31H 0.9800
C31C H31I 0.9800
C30A H30J 0.9800
C30A H30K 0.9800
C30A H30L 0.9800
C28B H28J 0.9800
C28B H28K 0.9800
C28B H28L 0.9800
C31D H31J 0.9800
C31D H31K 0.9800
C31D H31L 0.9800
B1 F4 1.376(7)
B1 F3 1.385(7)
B1 F1 1.395(6)
B1 F2 1.395(7)
B2 F6 1.336(7)
B2 F7 1.355(7)
B2 F5 1.374(7)
B2 F8 1.407(8)
B3 F11 1.377(6)
B3 F12 1.383(6)
B3 F9 1.385(7)
B3 F10 1.388(6)
B4 F16 1.380(6)
B4 F15 1.383(6)
B4 F14 1.389(6)
B4 F13 1.397(6)
Cu1A N3A 2.109(4)
Cu1A N2A 2.170(4)
Cu1A N1A 2.220(4)
Cu1B N2B 2.088(4)
Cu1B N3B 2.136(4)
Cu1B N1B 2.187(4)
Cu1C N3C 2.106(4)
Cu1C N2C 2.164(4)
Cu1C N1C 2.178(4)
Cu1D N3D 2.110(4)
Cu1D N2D 2.142(4)
Cu1D N1D 2.215(4)

loop_
_geom_torsion_atom_site_label_1
_geom_torsion_atom_site_label_2
_geom_torsion_atom_site_label_3
_geom_torsion_atom_site_label_4
_geom_torsion
N1A C1A C2A N2A -50.5(6)
N1A C1A C2A C3A 126.2(5)
N1B C1B C2B N2B -26.7(6)
N1B C1B C2B C3B 154.7(4)
N1C C1C C2C N2C -47.7(6)
N1C C1C C2C C3C 130.9(5)
N1D C1D C2D N2D -46.1(6)
N1D C1D C2D C3D 133.6(5)
O1L C1L C2L C3L 24.9(7)
N2A C2A C3A C4A -1.1(8)
C1A C2A C3A C4A -177.6(5)
N2B C2B C3B C4B 1.1(7)
C1B C2B C3B C4B 179.6(4)
N2C C2C C3C C4C 2.2(7)
C1C C2C C3C C4C -176.4(4)
N2D C2D C3D C4D 0.1(7)
C1D C2D C3D C4D -179.6(5)
C1L C2L C3L C4L -34.1(7)
C2A C3A C4A C5A 1.9(8)
C2B C3B C4B C5B 3.7(7)
C2C C3C C4C C5C 0.8(7)
C2D C3D C4D C5D 1.5(8)
C2L C3L C4L O1L 32.9(7)
C3A C4A C5A C6A -0.6(8)
C3B C4B C5B C6B -3.4(7)
C3C C4C C5C C6C -1.6(7)
C3D C4D C5D C6D -0.4(8)
C4A C5A C6A N2A -1.6(7)
C4A C5A C6A C7A 176.3(5)
C4B C5B C6B N2B -1.7(7)
C4B C5B C6B C7B 178.4(4)
C4C C5C C6C N2C -0.4(7)
C4C C5C C6C C7C 178.9(4)
C4D C5D C6D N2D -2.4(7)
C4D C5D C6D C7D 176.1(4)
C31C C29C N6C C23C 126.7(5)
C30C C29C N6C C23C -109.6(5)
C31C C29C N6C C25C -55.8(6)
C30C C29C N6C C25C 67.8(6)
O2L C5L C6L C7L -23.7(8)
N2A C6A C7A N4A 111.1(4)
C5A C6A C7A N4A -66.8(5)
N2B C6B C7B N4B 107.7(5)
C5B C6B C7B N4B -72.3(6)
N2C C6C C7C N4C 113.2(4)
C5C C6C C7C N4C -66.2(5)
N2D C6D C7D N4D 109.0(4)
C5D C6D C7D N4D -69.6(5)
C5L C6L C7L C8L -1.6(8)
C6L C7L C8L O2L 28.9(8)
N1A C8A C9A N3A 31.1(6)
N1A C8A C9A C10A -148.6(4)
N1B C8B C9B N3B 47.5(5)
N1B C8B C9B C10B -132.0(5)
N1C C8C C9C N3C 24.0(6)
N1C C8C C9C C10C -157.4(4)
N1D C8D C9D N3D 35.2(6)
N1D C8D C9D C10D -144.8(5)
N3A C9A C10A C11A 1.8(7)
C8A C9A C10A C11A -178.6(5)
N3B C9B C10B C11B -1.7(7)
C8B C9B C10B C11B 177.7(4)
N3C C9C C10C C11C -6.2(7)
C8C C9C C10C C11C 175.3(5)
N3D C9D C10D C11D -1.7(7)
C8D C9D C10D C11D 178.3(5)
C9A C10A C11A C12A -4.3(7)
C9B C10B C11B C12B -1.4(7)
C9C C10C C11C C12C 0.2(7)
C9D C10D C11D C12D -1.2(8)
C10A C11A C12A C13A 1.8(7)
C10B C11B C12B C13B 2.2(7)
C10C C11C C12C C13C 3.6(7)
C10D C11D C12D C13D 1.4(7)
C11A C12A C13A N3A 3.4(7)
C11A C12A C13A C14A -173.4(4)
C11B C12B C13B N3B 0.1(7)
C11B C12B C13B C14B -180.0(4)
C11C C12C C13C N3C -1.8(7)
C11C C12C C13C C14C 177.7(4)
C11D C12D C13D N3D 1.3(7)
C11D C12D C13D C14D -176.6(4)
N3A C13A C14A N4A -107.1(4)
C12A C13A C14A N4A 69.8(5)
N3B C13B C14B N4B -108.9(5)
C12B C13B C14B N4B 71.2(6)
N3C C13C C14C N4C -107.2(4)
C12C C13C C14C N4C 73.3(5)
N3D C13D C14D N4D -110.3(4)
C12D C13D C14D N4D 67.7(5)
C24B N5B C23B N6B -0.5(5)
C26B N5B C23B N6B -178.9(4)
C24B N5B C23B Cu1B -177.3(3)
C26B N5B C23B Cu1B 4.2(6)
C25B N6B C23B N5B -0.4(5)
C29B N6B C23B N5B -177.5(4)
C25B N6B C23B Cu1B 176.5(3)
C29B N6B C23B Cu1B -0.6(6)
C24A N5A C23A N6A 0.2(5)
C26A N5A C23A N6A 176.0(4)
C24A N5A C23A Cu1A -178.0(3)
C26A N5A C23A Cu1A -2.2(6)
C25A N6A C23A N5A 0.2(5)
C29A N6A C23A N5A -176.7(4)
C25A N6A C23A Cu1A 178.4(3)
C29A N6A C23A Cu1A 1.6(6)
C24C N5C C23C N6C 0.0(5)
C26C N5C C23C N6C -178.3(4)
C24C N5C C23C Cu1C -173.5(3)
C26C N5C C23C Cu1C 8.1(6)
C25C N6C C23C N5C -0.1(5)
C29C N6C C23C N5C 177.6(4)
C25C N6C C23C Cu1C 173.4(3)
C29C N6C C23C Cu1C -8.9(7)
C24D N5D C23D N6D 0.2(5)
C26D N5D C23D N6D 175.3(4)
C24D N5D C23D Cu1D -179.8(4)
C26D N5D C23D Cu1D -4.6(7)
C25D N6D C23D N5D -0.2(5)
C29D N6D C23D N5D -178.2(5)
C25D N6D C23D Cu1D 179.7(4)
C29D N6D C23D Cu1D 1.7(7)
C23A N6A C25A C24A -0.5(6)
C29A N6A C25A C24A 176.4(4)
N6A C25A C24A N5A 0.6(5)
C23A N5A C24A C25A -0.5(6)
C26A N5A C24A C25A -176.3(4)
C23B N6B C25B C24B 1.1(5)
C29B N6B C25B C24B 178.1(4)
N6B C25B C24B N5B -1.3(5)
C23B N5B C24B C25B 1.1(5)
C26B N5B C24B C25B 179.6(4)
C23C N5C C24C C25C 0.1(6)
C26C N5C C24C C25C 178.4(4)
C23D N6D C25D C24D 0.3(6)
C29D N6D C25D C24D 178.2(5)
N6D C25D C24D N5D -0.1(6)
C23D N5D C24D C25D 0.0(6)
C26D N5D C24D C25D -175.1(5)
C23A N6A C29A C31A 111.9(5)
C25A N6A C29A C31A -64.6(6)
C23A N6A C29A C30A -124.1(4)
C25A N6A C29A C30A 59.4(6)
C23A N5A C26A C28A 119.1(5)
C24A N5A C26A C28A -65.5(6)
C23A N5A C26A C27A -117.0(5)
C24A N5A C26A C27A 58.4(6)
C23B N6B C29B C31B 111.5(5)
C25B N6B C29B C31B -65.2(6)
C23B N6B C29B C30B -124.8(4)
C25B N6B C29B C30B 58.5(6)
C23B N5B C26B C28B 107.4(5)
C24B N5B C26B C28B -70.8(5)
C23B N5B C26B C27B -129.3(4)
C24B N5B C26B C27B 52.5(6)
C23C N5C C26C C27C -118.6(5)
C24C N5C C26C C27C 63.3(6)
C23C N5C C26C C28C 117.8(5)
C24C N5C C26C C28C -60.3(6)
N5C C24C C25C N6C -0.2(5)
C23C N6C C25C C24C 0.2(5)
C29C N6C C25C C24C -177.6(4)
C23D N6D C29D C31D 113.7(6)
C25D N6D C29D C31D -63.9(7)
C23D N6D C29D C30D -122.4(6)
C25D N6D C29D C30D 60.0(7)
C23D N5D C26D C28D 128.3(5)
C24D N5D C26D C28D -57.1(7)
C23D N5D C26D C27D -107.9(6)
C24D N5D C26D C27D 66.6(7)
N5B C23B Cu1B N2B 25.3(5)
N6B C23B Cu1B N2B -150.8(3)
N5B C23B Cu1B N3B 139.5(4)
N6B C23B Cu1B N3B -36.6(5)
N5B C23B Cu1B N1B -106.4(4)
N6B C23B Cu1B N1B 77.5(4)
C9A C8A N1A C1A 85.1(5)
C9A C8A N1A C19A -151.5(4)
C9A C8A N1A Cu1A -25.5(5)
C2A C1A N1A C8A -70.1(5)
C2A C1A N1A C19A 166.5(4)
C2A C1A N1A Cu1A 43.0(4)
C20A C19A N1A C8A -179.6(4)
C21A C19A N1A C8A 63.6(5)
C22A C19A N1A C8A -58.6(5)
C20A C19A N1A C1A -57.5(5)
C21A C19A N1A C1A -174.3(4)
C22A C19A N1A C1A 63.4(5)
C20A C19A N1A Cu1A 58.9(4)
C21A C19A N1A Cu1A -57.9(4)
C22A C19A N1A Cu1A 179.9(3)
C2B C1B N1B C8B -88.1(5)
C2B C1B N1B C19B 148.3(4)
C2B C1B N1B Cu1B 23.5(5)
C9B C8B N1B C1B 73.4(5)
C9B C8B N1B C19B -164.0(4)
C9B C8B N1B Cu1B -41.2(4)
C22B C19B N1B C1B 58.9(5)
C21B C19B N1B C1B -179.2(4)
C20B C19B N1B C1B -63.1(5)
C22B C19B N1B C8B -62.9(5)
C21B C19B N1B C8B 59.0(5)
C20B C19B N1B C8B 175.1(4)
C22B C19B N1B Cu1B -179.6(3)
C21B C19B N1B Cu1B -57.8(4)
C20B C19B N1B Cu1B 58.3(4)
C9C C8C N1C C1C 88.9(5)
C9C C8C N1C C19C -148.6(4)
C9C C8C N1C Cu1C -23.2(5)
C2C C1C N1C C8C -73.2(5)
C2C C1C N1C C19C 164.6(4)
C2C C1C N1C Cu1C 41.1(4)
C20C C19C N1C C8C 60.7(5)
C21C C19C N1C C8C 178.0(4)
C22C C19C N1C C8C -60.8(5)
C20C C19C N1C C1C -178.4(4)
C21C C19C N1C C1C -61.1(5)
C22C C19C N1C C1C 60.1(5)
C20C C19C N1C Cu1C -60.9(4)
C21C C19C N1C Cu1C 56.4(4)
C22C C19C N1C Cu1C 177.6(3)
C9D C8D N1D C1D 81.6(5)
C9D C8D N1D C19D -155.0(4)
C9D C8D N1D Cu1D -29.3(5)
C2D C1D N1D C8D -74.2(5)
C2D C1D N1D C19D 162.1(4)
C2D C1D N1D Cu1D 38.5(5)
C20D C19D N1D C8D 177.5(4)
C22D C19D N1D C8D -59.7(5)
C21D C19D N1D C8D 61.5(5)
C20D C19D N1D C1D -60.5(5)
C22D C19D N1D C1D 62.4(5)
C21D C19D N1D C1D -176.4(4)
C20D C19D N1D Cu1D 56.5(4)
C22D C19D N1D Cu1D 179.3(3)
C21D C19D N1D Cu1D -59.5(4)
C5A C6A N2A C2A 2.4(6)
C7A C6A N2A C2A -175.5(4)
C5A C6A N2A Cu1A 147.1(4)
C7A C6A N2A Cu1A -30.8(5)
C3A C2A N2A C6A -1.0(7)
C1A C2A N2A C6A 175.7(4)
C3A C2A N2A Cu1A -149.4(4)
C1A C2A N2A Cu1A 27.3(5)
C3B C2B N2B C6B -6.1(7)
C1B C2B N2B C6B 175.3(4)
C3B C2B N2B Cu1B -166.5(4)
C1B C2B N2B Cu1B 14.9(5)
C5B C6B N2B C2B 6.4(6)
C7B C6B N2B C2B -173.7(4)
C5B C6B N2B Cu1B 165.2(3)
C7B C6B N2B Cu1B -14.8(5)
C3C C2C N2C C6C -4.2(7)
C1C C2C N2C C6C 174.4(4)
C3C C2C N2C Cu1C -152.7(4)
C1C C2C N2C Cu1C 25.9(5)
C5C C6C N2C C2C 3.3(6)
C7C C6C N2C C2C -176.0(4)
C5C C6C N2C Cu1C 148.2(4)
C7C C6C N2C Cu1C -31.1(5)
C3D C2D N2D C6D -2.9(7)
C1D C2D N2D C6D 176.8(4)
C3D C2D N2D Cu1D -154.2(4)
C1D C2D N2D Cu1D 25.5(5)
C5D C6D N2D C2D 4.0(7)
C7D C6D N2D C2D -174.6(4)
C5D C6D N2D Cu1D 151.8(4)
C7D C6D N2D Cu1D -26.8(5)
C12A C13A N3A C9A -5.9(6)
C14A C13A N3A C9A 170.9(4)
C12A C13A N3A Cu1A -161.4(3)
C14A C13A N3A Cu1A 15.5(5)
C10A C9A N3A C13A 3.3(7)
C8A C9A N3A C13A -176.4(4)
C10A C9A N3A Cu1A 161.0(4)
C8A C9A N3A Cu1A -18.7(5)
C10B C9B N3B C13B 4.0(7)
C8B C9B N3B C13B -175.5(4)
C10B C9B N3B Cu1B 154.2(4)
C8B C9B N3B Cu1B -25.3(5)
C12B C13B N3B C9B -3.2(6)
C14B C13B N3B C9B 176.9(4)
C12B C13B N3B Cu1B -149.8(4)
C14B C13B N3B Cu1B 30.3(5)
C12C C13C N3C C9C -3.9(6)
C14C C13C N3C C9C 176.5(4)
C12C C13C N3C Cu1C -164.6(3)
C14C C13C N3C Cu1C 15.8(5)
C10C C9C N3C C13C 8.0(6)
C8C C9C N3C C13C -173.4(4)
C10C C9C N3C Cu1C 170.5(3)
C8C C9C N3C Cu1C -10.9(5)
C12D C13D N3D C9D -4.1(6)
C14D C13D N3D C9D 173.8(4)
C12D C13D N3D Cu1D -156.9(3)
C14D C13D N3D Cu1D 21.1(5)
C10D C9D N3D C13D 4.3(7)
C8D C9D N3D C13D -175.7(4)
C10D C9D N3D Cu1D 159.5(4)
C8D C9D N3D Cu1D -20.5(5)
C6A C7A N4A C14A -79.8(4)
C6A C7A N4A C15A 148.8(4)
C13A C14A N4A C7A 82.6(4)
C13A C14A N4A C15A -147.0(4)
C17A C15A N4A C7A 178.5(4)
C16A C15A N4A C7A -64.8(5)
C18A C15A N4A C7A 57.3(5)
C17A C15A N4A C14A 49.8(5)
C16A C15A N4A C14A 166.4(4)
C18A C15A N4A C14A -71.4(5)
C6B C7B N4B C14B -81.4(5)
C6B C7B N4B C15B 150.7(4)
C13B C14B N4B C7B 76.0(5)
C13B C14B N4B C15B -157.6(4)
C18B C15B N4B C7B 51.0(6)
C17B C15B N4B C7B 174.8(4)
C16B C15B N4B C7B -71.1(5)
C18B C15B N4B C14B -74.5(6)
C17B C15B N4B C14B 49.3(6)
C16B C15B N4B C14B 163.4(4)
C6C C7C N4C C14C -80.0(4)
C6C C7C N4C C15C 153.3(4)
C13C C14C N4C C7C 82.1(4)
C13C C14C N4C C15C -150.9(4)
C16C C15C N4C C7C -176.1(4)
C18C C15C N4C C7C 61.5(5)
C17C C15C N4C C7C -59.9(5)
C16C C15C N4C C14C 59.4(5)
C18C C15C N4C C14C -63.0(5)
C17C C15C N4C C14C 175.5(4)
C6D C7D N4D C14D -79.7(4)
C6D C7D N4D C15D 150.0(4)
C13D C14D N4D C7D 81.8(5)
C13D C14D N4D C15D -148.6(4)
C17D C15D N4D C7D 178.4(4)
C16D C15D N4D C7D -65.3(5)
C18D C15D N4D C7D 56.9(5)
C17D C15D N4D C14D 50.5(5)
C16D C15D N4D C14D 166.9(4)
C18D C15D N4D C14D -71.0(5)
C3L C4L O1L C1L -18.8(7)
C2L C1L O1L C4L -4.2(7)
C7L C8L O2L C5L -44.0(8)
C6L C5L O2L C8L 43.5(8)
